data_7052697
loop_
_publ_author_name
'Konarev, Dmitri V.'
'Khasanov, Salavat S.'
'Otsuka, Akihiro'
'Yamochi, Hideki'
'Saito, Gunzi'
'Lyubovskaya, Rimma N.'

_publ_section_title
;
 Magnetic properties and stability of negatively charged doubly bonded
 C1202&#x2212; dimers
;
_journal_issue 9
_journal_name_full 'New Journal of Chemistry'
_journal_page_first 1829
_journal_paper_doi 10.1039/c1nj20074g
_journal_volume 35
_journal_year 2011
_chemical_formula_moiety '(C120), 2(C7 H15 N2), 2(C48 H36 N4 O4 Zn1), 2.15 (C6 H4 CL2), 1.85(C7 H5 N)'
_chemical_formula_sum 'C255.85 H119.85 Cl4.3 N13.85 O8 Zn2'
_chemical_formula_weight 3798.82
_chemical_name_systematic
;
?
;
_space_group_IT_number 14
_symmetry_cell_setting monoclinic
_symmetry_space_group_name_Hall '-P 2yn'
_symmetry_space_group_name_H-M 'P 1 21/n 1'
_atom_sites_solution_hydrogens geom
_atom_sites_solution_primary direct
_atom_sites_solution_secondary difmap
_audit_creation_method
;
CrysAlis RED, Oxford Diffraction Ltd.,
Version 1.171.32.5 (release 08-05-2007 CrysAlis171 .NET)
(compiled May 8 2007,13:10:02)
;
_cell_angle_alpha 90.00
_cell_angle_beta 100.963(6)
_cell_angle_gamma 90.00
_cell_formula_units_Z 2
_cell_length_a 13.8523(12)
_cell_length_b 24.2553(11)
_cell_length_c 25.6268(13)
_cell_measurement_reflns_used 22844
_cell_measurement_temperature 120(2)
_cell_measurement_theta_max 29.2822
_cell_measurement_theta_min 2.5595
_cell_volume 8453.3(9)
_computing_cell_refinement
;
CrysAlis RED, Oxford Diffraction Ltd.,
Version 1.171.32.5 (release 08-05-2007 CrysAlis171 .NET)
(compiled May 8 2007,13:10:02)
;
_computing_data_collection
;
CrysAlis CCD, Oxford Diffraction Ltd.,
Version 1.171.32.5 (release 08-05-2007 CrysAlis171 .NET)
(compiled May 8 2007,13:10:02)
;
_computing_data_reduction
;
CrysAlis RED, Oxford Diffraction Ltd.,
Version 1.171.32.5 (release 08-05-2007 CrysAlis171 .NET)
(compiled May 8 2007,13:10:02)
;
_computing_molecular_graphics 'WinGX (L.J. Farrugia, 1999)'
_computing_publication_material 'WinGX (L.J. Farrugia, 1999)'
_computing_structure_refinement 'SHELXL-97 (Sheldrick, 2008)'
_computing_structure_solution 'SHELXL-97 (Sheldrick, 2008)'
_diffrn_ambient_temperature 120(2)
_diffrn_detector_area_resol_mean 10.4752
_diffrn_measured_fraction_theta_full 0.979
_diffrn_measured_fraction_theta_max 0.979
_diffrn_measurement_details
;
1 omega 31.00 89.00 1.0000 60.0000
omega____ theta____ kappa____ phi______ omega'___ theta'___ frames
- 10.7196 75.0000 120.0000 0.0000 0.0000 58

2 omega -64.00 -11.00 1.0000 60.0000
omega____ theta____ kappa____ phi______ omega'___ theta'___ frames
- 10.7196 -45.0000 240.0000 0.0000 0.0000 53

3 omega -66.00 -10.00 1.0000 60.0000
omega____ theta____ kappa____ phi______ omega'___ theta'___ frames
- 10.7196 -75.0000 0.0000 0.0000 0.0000 56

4 omega -23.00 34.00 1.0000 60.0000
omega____ theta____ kappa____ phi______ omega'___ theta'___ frames
- 10.7196 75.0000 120.0000 0.0000 0.0000 57

5 omega 4.00 43.00 1.0000 60.0000
omega____ theta____ kappa____ phi______ omega'___ theta'___ frames
- 10.7196 -75.0000 240.0000 0.0000 0.0000 39

6 omega 8.00 37.00 1.0000 60.0000
omega____ theta____ kappa____ phi______ omega'___ theta'___ frames
- 10.7196 -45.0000 240.0000 0.0000 0.0000 29

7 omega -13.00 32.00 1.0000 60.0000
omega____ theta____ kappa____ phi______ omega'___ theta'___ frames
- 10.7196 -75.0000 0.0000 0.0000 0.0000 45

;
_diffrn_measurement_device_type 'Goniometer Xcalibur, detector: Ruby (Gemini Mo)'
_diffrn_orient_matrix_UB_11 0.0496823744
_diffrn_orient_matrix_UB_12 -0.0093479487
_diffrn_orient_matrix_UB_13 0.0055465548
_diffrn_orient_matrix_UB_21 0.0028289577
_diffrn_orient_matrix_UB_22 0.0040613465
_diffrn_orient_matrix_UB_23 -0.0271373555
_diffrn_orient_matrix_UB_31 0.0161078917
_diffrn_orient_matrix_UB_32 0.0276740060
_diffrn_orient_matrix_UB_33 0.0059213682
_diffrn_radiation_monochromator graphite
_diffrn_radiation_source 'Enhance (Mo) X-ray Source'
_diffrn_radiation_type 'Mo K\a'
_diffrn_radiation_wavelength 0.7107
_diffrn_reflns_av_R_equivalents 0.0550
_diffrn_reflns_av_sigmaI/netI 0.0624
_diffrn_reflns_limit_h_max 17
_diffrn_reflns_limit_h_min -16
_diffrn_reflns_limit_k_max 30
_diffrn_reflns_limit_k_min -30
_diffrn_reflns_limit_l_max 32
_diffrn_reflns_limit_l_min -26
_diffrn_reflns_number 63243
_diffrn_reflns_theta_full 26.73
_diffrn_reflns_theta_max 26.73
_diffrn_reflns_theta_min 2.55
_exptl_absorpt_coefficient_mu 0.430
_exptl_absorpt_correction_T_max 0.9189
_exptl_absorpt_correction_T_min 0.8818
_exptl_absorpt_correction_type multi-scan
_exptl_absorpt_process_details
;
CrysAlis RED, Oxford Diffraction Ltd.,
Version 1.171.32.5 (release 08-05-2007 CrysAlis171 .NET)
(compiled May 8 2007,13:10:02)
Empirical absorption correction using spherical harmonics,
implemented in SCALE3 ABSPACK scaling algorithm.
;
_exptl_crystal_colour black
_exptl_crystal_density_diffrn 1.492
_exptl_crystal_density_method 'not measured'
_exptl_crystal_description prism
_exptl_crystal_F_000 3898
_exptl_crystal_size_max 0.30
_exptl_crystal_size_mid 0.20
_exptl_crystal_size_min 0.20
_refine_diff_density_max 0.584
_refine_diff_density_min -0.449
_refine_diff_density_rms 0.085
_refine_ls_extinction_method none
_refine_ls_goodness_of_fit_ref 1.100
_refine_ls_hydrogen_treatment constr
_refine_ls_matrix_type full
_refine_ls_number_parameters 1739
_refine_ls_number_reflns 17592
_refine_ls_number_restraints 1667
_refine_ls_restrained_S_all 1.062
_refine_ls_R_factor_all 0.1354
_refine_ls_R_factor_gt 0.0906
_refine_ls_shift/su_max 0.009
_refine_ls_shift/su_mean 0.000
_refine_ls_structure_factor_coef Fsqd
_refine_ls_weighting_details 'calc w=1/[\s^2^(Fo^2^)+(0.0381P)^2^+35.7296P] where P=(Fo^2^+2Fc^2^)/3'
_refine_ls_weighting_scheme calc
_refine_ls_wR_factor_gt 0.1737
_refine_ls_wR_factor_ref 0.1956
_reflns_number_gt 12132
_reflns_number_total 17592
_reflns_threshold_expression >2\s(I)
_cod_data_source_file c1nj20074g.txt
_cod_data_source_block pi-dimer_no2_at_120K
_cod_database_code 7052697

loop_
_symmetry_equiv_pos_as_xyz
'x, y, z'
'-x+1/2, y+1/2, -z+1/2'
'-x, -y, -z'
'x-1/2, -y-1/2, z-1/2'

loop_
_atom_site_label
_atom_site_type_symbol
_atom_site_fract_x
_atom_site_fract_y
_atom_site_fract_z
_atom_site_U_iso_or_equiv
_atom_site_adp_type
_atom_site_occupancy
_atom_site_symmetry_multiplicity
_atom_site_calc_flag
_atom_site_refinement_flags
_atom_site_disorder_assembly
_atom_site_disorder_group
Zn1 Zn 0.44077(4) 0.189644(19) 0.223844(19) 0.02588(13) Uani 1 1 d U . .
N101 N 0.3969(3) 0.20764(14) 0.14496(13) 0.0271(7) Uani 1 1 d U A .
N102 N 0.5032(3) 0.11649(14) 0.20345(13) 0.0268(7) Uani 1 1 d U A .
N103 N 0.4491(3) 0.15831(14) 0.29914(13) 0.0271(7) Uani 1 1 d U A .
N104 N 0.3489(3) 0.25197(13) 0.24074(13) 0.0250(6) Uani 1 1 d U A .
O101 O 0.0969(3) 0.45459(17) 0.01428(17) 0.0682(12) Uani 1 1 d U . .
O102 O 0.4947(3) 0.07182(16) -0.10311(14) 0.0524(10) Uani 1 1 d U A .
O103 O 0.6804(3) -0.13040(14) 0.38771(15) 0.0497(9) Uani 1 1 d U . .
O104 O 0.2050(3) 0.27245(16) 0.52165(14) 0.0534(9) Uani 1 1 d U A .
C101 C 0.3463(3) 0.25358(17) 0.12311(16) 0.0275(8) Uani 1 1 d U . .
C102 C 0.3476(3) 0.25610(18) 0.06704(17) 0.0319(9) Uani 1 1 d U A .
H102 H 0.3197 0.2842 0.0431 0.038 Uiso 1 1 calc R . .
C103 C 0.3957(3) 0.21131(19) 0.05520(17) 0.0330(9) Uani 1 1 d U . .
H103 H 0.4070 0.2014 0.0210 0.040 Uiso 1 1 calc R A .
C104 C 0.4269(3) 0.18102(17) 0.10359(16) 0.0264(8) Uani 1 1 d U A .
C105 C 0.4762(3) 0.12992(17) 0.10676(17) 0.0277(8) Uani 1 1 d U . .
C106 C 0.5082(3) 0.09978(17) 0.15304(16) 0.0256(8) Uani 1 1 d U A .
C107 C 0.5478(3) 0.04507(17) 0.15420(18) 0.0289(8) Uani 1 1 d U . .
H107 H 0.5601 0.0245 0.1246 0.035 Uiso 1 1 calc R A .
C108 C 0.5640(3) 0.02851(18) 0.20502(18) 0.0305(9) Uani 1 1 d U A .
H108 H 0.5897 -0.0062 0.2181 0.037 Uiso 1 1 calc R . .
C109 C 0.5354(3) 0.07313(17) 0.23651(17) 0.0260(8) Uani 1 1 d U . .
C110 C 0.5351(3) 0.07052(17) 0.29060(17) 0.0284(8) Uani 1 1 d U A .
C111 C 0.4944(3) 0.11065(17) 0.31921(17) 0.0286(8) Uani 1 1 d U . .
C112 C 0.4879(4) 0.10555(19) 0.37478(17) 0.0350(10) Uani 1 1 d U A .
H112 H 0.5154 0.0770 0.3984 0.042 Uiso 1 1 calc R . .
C113 C 0.4357(4) 0.14883(19) 0.38643(17) 0.0351(10) Uani 1 1 d U . .
H113 H 0.4187 0.1564 0.4199 0.042 Uiso 1 1 calc R A .
C114 C 0.4098(3) 0.18184(17) 0.33913(16) 0.0278(8) Uani 1 1 d U A .
C115 C 0.3488(3) 0.22855(17) 0.33412(16) 0.0275(8) Uani 1 1 d U . .
C116 C 0.3183(3) 0.25950(16) 0.28802(16) 0.0255(8) Uani 1 1 d U A .
C117 C 0.2452(3) 0.30220(16) 0.28238(17) 0.0286(8) Uani 1 1 d U . .
H117 H 0.2130 0.3156 0.3095 0.034 Uiso 1 1 calc R A .
C118 C 0.2305(3) 0.31983(17) 0.23160(17) 0.0294(8) Uani 1 1 d U A .
H118 H 0.1860 0.3478 0.2162 0.035 Uiso 1 1 calc R . .
C119 C 0.2949(3) 0.28837(16) 0.20498(16) 0.0265(8) Uani 1 1 d U . .
C120 C 0.2966(3) 0.29109(17) 0.15109(16) 0.0263(8) Uani 1 1 d U A .
C121 C 0.2405(3) 0.33522(17) 0.11820(16) 0.0280(8) Uani 1 1 d U . .
C122 C 0.1613(3) 0.32257(19) 0.07656(18) 0.0352(10) Uani 1 1 d U A .
H122 H 0.1393 0.2855 0.0715 0.042 Uiso 1 1 calc R . .
C123 C 0.1154(4) 0.3630(2) 0.0433(2) 0.0415(10) Uani 1 1 d U . .
H123 H 0.0635 0.3535 0.0148 0.050 Uiso 1 1 calc R A .
C124 C 0.1449(4) 0.4179(2) 0.0510(2) 0.0473(12) Uani 1 1 d U A .
C125 C 0.2182(4) 0.4311(2) 0.0927(2) 0.0475(13) Uani 1 1 d U . .
H125 H 0.2370 0.4685 0.0992 0.057 Uiso 1 1 calc R A .
C126 C 0.2655(4) 0.38988(18) 0.12573(18) 0.0390(11) Uani 1 1 d U A .
H126 H 0.3167 0.3998 0.1544 0.047 Uiso 1 1 calc R . .
C127 C 0.4897(3) 0.10706(17) 0.05471(17) 0.0298(8) Uani 1 1 d U A .
C128 C 0.4137(4) 0.07874(19) 0.02192(19) 0.0385(10) Uani 1 1 d U . .
H128 H 0.3570 0.0683 0.0354 0.046 Uiso 1 1 calc R A .
C129 C 0.4196(4) 0.0657(2) -0.0295(2) 0.0432(12) Uani 1 1 d U A .
H129 H 0.3675 0.0461 -0.0512 0.052 Uiso 1 1 calc R . .
C130 C 0.5013(4) 0.08090(19) -0.04984(19) 0.0374(10) Uani 1 1 d U . .
C131 C 0.5793(4) 0.1054(2) -0.01691(19) 0.0378(10) Uani 1 1 d U A .
H131 H 0.6375 0.1138 -0.0298 0.045 Uiso 1 1 calc R . .
C132 C 0.5733(3) 0.1178(2) 0.03475(18) 0.0364(10) Uani 1 1 d U . .
H132 H 0.6282 0.1343 0.0572 0.044 Uiso 1 1 calc R A .
C133 C 0.5734(3) 0.01821(18) 0.31865(18) 0.0318(9) Uani 1 1 d U . .
C134 C 0.5091(4) -0.01896(19) 0.3353(2) 0.0374(10) Uani 1 1 d U A .
H134 H 0.4411 -0.0101 0.3303 0.045 Uiso 1 1 calc R . .
C135 C 0.5419(4) -0.0687(2) 0.3591(2) 0.0408(11) Uani 1 1 d U . .
H135 H 0.4970 -0.0933 0.3706 0.049 Uiso 1 1 calc R A .
C136 C 0.6405(4) -0.08195(19) 0.36583(19) 0.0389(10) Uani 1 1 d U A .
C137 C 0.7059(4) -0.0454(2) 0.3498(2) 0.0415(11) Uani 1 1 d U . .
H137 H 0.7738 -0.0544 0.3548 0.050 Uiso 1 1 calc R A .
C138 C 0.6726(4) 0.0041(2) 0.32651(19) 0.0387(10) Uani 1 1 d U A .
H138 H 0.7180 0.0289 0.3157 0.046 Uiso 1 1 calc R . .
C139 C 0.3055(3) 0.24226(18) 0.38175(16) 0.0302(9) Uani 1 1 d U A .
C140 C 0.2364(4) 0.2081(2) 0.3965(2) 0.0497(14) Uani 1 1 d U . .
H140 H 0.2132 0.1773 0.3748 0.060 Uiso 1 1 calc R A .
C141 C 0.1994(4) 0.2175(2) 0.4426(2) 0.0500(14) Uani 1 1 d U A .
H141 H 0.1509 0.1937 0.4518 0.060 Uiso 1 1 calc R . .
C142 C 0.2333(4) 0.2611(2) 0.47455(17) 0.0383(10) Uani 1 1 d U . .
C143 C 0.3010(4) 0.2962(2) 0.4597(2) 0.0482(13) Uani 1 1 d U A .
H143 H 0.3237 0.3272 0.4813 0.058 Uiso 1 1 calc R . .
C144 C 0.3360(4) 0.2869(2) 0.41404(19) 0.0402(11) Uani 1 1 d U . .
H144 H 0.3825 0.3118 0.4043 0.048 Uiso 1 1 calc R A .
C145 C 0.1319(6) 0.5104(3) 0.0192(4) 0.113(3) Uani 1 1 d U . .
H14A H 0.0928 0.5330 -0.0087 0.170 Uiso 1 1 calc R . .
H14B H 0.2010 0.5113 0.0157 0.170 Uiso 1 1 calc R . .
H14C H 0.1257 0.5249 0.0541 0.170 Uiso 1 1 calc R . .
C146 C 0.5747(4) 0.0894(3) -0.1260(2) 0.0597(16) Uani 1 1 d U . .
H14D H 0.5620 0.0802 -0.1639 0.090 Uiso 1 1 calc R A .
H14E H 0.6349 0.0709 -0.1082 0.090 Uiso 1 1 calc R . .
H14F H 0.5827 0.1294 -0.1217 0.090 Uiso 1 1 calc R . .
C147 C 0.6158(5) -0.1689(2) 0.4052(3) 0.0608(17) Uani 1 1 d U . .
H14G H 0.6530 -0.2016 0.4196 0.091 Uiso 1 1 calc R . .
H14H H 0.5644 -0.1796 0.3751 0.091 Uiso 1 1 calc R . .
H14I H 0.5855 -0.1519 0.4328 0.091 Uiso 1 1 calc R . .
C148 C 0.1296(5) 0.2397(3) 0.5360(2) 0.0619(16) Uani 1 1 d U . .
H14J H 0.1166 0.2521 0.5704 0.093 Uiso 1 1 calc R A .
H14K H 0.1504 0.2010 0.5386 0.093 Uiso 1 1 calc R . .
H14L H 0.0697 0.2434 0.5089 0.093 Uiso 1 1 calc R . .
N201 N 0.5826(3) 0.23954(14) 0.23384(13) 0.0270(6) Uani 0.831(6) 1 d PDU A 1
N202 N 0.7451(3) 0.29255(17) 0.24379(16) 0.0424(8) Uani 0.831(6) 1 d PDU A 1
C201 C 0.6158(5) 0.2419(3) 0.1827(2) 0.0404(14) Uani 0.831(6) 1 d PDU A 1
H20A H 0.5656 0.2612 0.1563 0.049 Uiso 0.831(6) 1 calc PR A 1
H20B H 0.6221 0.2039 0.1696 0.049 Uiso 0.831(6) 1 calc PR A 1
C202 C 0.6627(4) 0.2102(2) 0.2710(3) 0.0406(13) Uani 0.831(6) 1 d PDU A 1
H20C H 0.6741 0.1736 0.2560 0.049 Uiso 0.831(6) 1 calc PR A 1
H20D H 0.6420 0.2042 0.3055 0.049 Uiso 0.831(6) 1 calc PR A 1
C203 C 0.5733(5) 0.2947(2) 0.2536(3) 0.0439(15) Uani 0.831(6) 1 d PDU A 1
H20E H 0.5572 0.2926 0.2896 0.053 Uiso 0.831(6) 1 calc PR A 1
H20F H 0.5186 0.3138 0.2301 0.053 Uiso 0.831(6) 1 calc PR A 1
C204 C 0.7144(4) 0.2715(2) 0.1869(2) 0.0350(11) Uani 0.831(6) 1 d PDU A 1
H20G H 0.7646 0.2459 0.1782 0.042 Uiso 0.831(6) 1 calc PR A 1
H20H H 0.7078 0.3028 0.1616 0.042 Uiso 0.831(6) 1 calc PR A 1
C205 C 0.7583(4) 0.2432(2) 0.2800(2) 0.0368(11) Uani 0.831(6) 1 d PDU A 1
H20I H 0.7751 0.2554 0.3175 0.044 Uiso 0.831(6) 1 calc PR A 1
H20J H 0.8126 0.2199 0.2724 0.044 Uiso 0.831(6) 1 calc PR A 1
C206 C 0.6687(4) 0.3281(2) 0.2562(3) 0.0411(13) Uani 0.831(6) 1 d PDU A 1
H20K H 0.6570 0.3589 0.2305 0.049 Uiso 0.831(6) 1 calc PR A 1
H20L H 0.6896 0.3438 0.2922 0.049 Uiso 0.831(6) 1 calc PR A 1
C207 C 0.8411(4) 0.3237(3) 0.2492(2) 0.0608(15) Uani 0.831(6) 1 d PDU A 1
H20M H 0.8920 0.2991 0.2406 0.091 Uiso 0.831(6) 1 calc PR A 1
H20N H 0.8609 0.3371 0.2857 0.091 Uiso 0.831(6) 1 calc PR A 1
H20O H 0.8326 0.3551 0.2246 0.091 Uiso 0.831(6) 1 calc PR A 1
N211 N 0.5826(3) 0.23954(14) 0.23384(13) 0.0270(6) Uani 0.169(6) 1 d PDU A 2
N212 N 0.7451(3) 0.29255(17) 0.24379(16) 0.0424(8) Uani 0.169(6) 1 d PDU A 2
C211 C 0.5689(16) 0.2863(10) 0.1950(11) 0.058(10) Uani 0.169(6) 1 d PDU A 2
H21A H 0.5110 0.3085 0.1994 0.070 Uiso 0.169(6) 1 calc PR A 2
H21B H 0.5569 0.2716 0.1582 0.070 Uiso 0.169(6) 1 calc PR A 2
C212 C 0.6636(14) 0.2056(8) 0.2236(17) 0.075(12) Uani 0.169(6) 1 d PDU A 2
H21C H 0.6450 0.1888 0.1879 0.090 Uiso 0.169(6) 1 calc PR A 2
H21D H 0.6748 0.1752 0.2499 0.090 Uiso 0.169(6) 1 calc PR A 2
C213 C 0.603(2) 0.2652(15) 0.2866(8) 0.078(12) Uani 0.169(6) 1 d PDU A 2
H21E H 0.6053 0.2366 0.3144 0.094 Uiso 0.169(6) 1 calc PR A 2
H21F H 0.5499 0.2916 0.2900 0.094 Uiso 0.169(6) 1 calc PR A 2
C214 C 0.6615(14) 0.3230(10) 0.2042(12) 0.069(11) Uani 0.169(6) 1 d PDU A 2
H21G H 0.6468 0.3590 0.2192 0.083 Uiso 0.169(6) 1 calc PR A 2
H21H H 0.6829 0.3299 0.1700 0.083 Uiso 0.169(6) 1 calc PR A 2
C215 C 0.7581(16) 0.2373(8) 0.2264(18) 0.110(18) Uani 0.169(6) 1 d PDU A 2
H21I H 0.8116 0.2190 0.2516 0.133 Uiso 0.169(6) 1 calc PR A 2
H21J H 0.7766 0.2380 0.1910 0.133 Uiso 0.169(6) 1 calc PR A 2
C216 C 0.7033(19) 0.2957(15) 0.2936(8) 0.092(15) Uani 0.169(6) 1 d PDU A 2
H21K H 0.6942 0.3348 0.3026 0.110 Uiso 0.169(6) 1 calc PR A 2
H21L H 0.7500 0.2788 0.3234 0.110 Uiso 0.169(6) 1 calc PR A 2
C217 C 0.8411(4) 0.3237(3) 0.2492(2) 0.0608(15) Uani 0.169(6) 1 d PDU A 2
H21M H 0.8322 0.3614 0.2612 0.091 Uiso 0.169(6) 1 calc PR A 2
H21N H 0.8617 0.3248 0.2146 0.091 Uiso 0.169(6) 1 calc PR A 2
H21O H 0.8916 0.3051 0.2751 0.091 Uiso 0.169(6) 1 calc PR A 2
C301 C -0.0452(4) 0.0225(2) 0.02491(18) 0.0391(8) Uani 1 1 d U . .
C302 C -0.0495(4) 0.0838(2) 0.03704(18) 0.0414(9) Uani 1 1 d U . .
C303 C -0.1336(4) 0.0958(2) 0.06051(19) 0.0446(9) Uani 1 1 d U . .
C304 C -0.1771(4) 0.0436(2) 0.07228(19) 0.0446(9) Uani 1 1 d U . .
C305 C -0.1209(4) -0.0001(2) 0.05599(19) 0.0406(9) Uani 1 1 d U . .
C306 C 0.0565(4) -0.00506(19) 0.03650(18) 0.0379(8) Uani 1 1 d U . .
C307 C 0.0715(4) -0.05047(19) 0.07708(19) 0.0376(8) Uani 1 1 d U . .
C308 C 0.1664(4) -0.0456(2) 0.1103(2) 0.0413(9) Uani 1 1 d U . .
C309 C 0.2095(4) 0.0054(2) 0.0990(2) 0.0423(9) Uani 1 1 d U . .
C310 C 0.1425(4) 0.0331(2) 0.05809(19) 0.0404(9) Uani 1 1 d U . .
C311 C 0.0326(4) 0.1155(2) 0.04933(18) 0.0433(9) Uani 1 1 d U . .
C312 C 0.1314(4) 0.0891(2) 0.06024(18) 0.0412(9) Uani 1 1 d U . .
C313 C 0.1922(4) 0.1206(2) 0.1027(2) 0.0450(9) Uani 1 1 d U . .
C314 C 0.1343(4) 0.1647(2) 0.1171(2) 0.0481(9) Uani 1 1 d U . .
C315 C 0.0364(4) 0.16189(19) 0.0854(2) 0.0460(9) Uani 1 1 d U . .
C316 C -0.1343(4) 0.1406(2) 0.0945(2) 0.0493(9) Uani 1 1 d U . .
C317 C -0.0458(5) 0.1747(2) 0.1073(2) 0.0522(9) Uani 1 1 d U . .
C318 C -0.0325(5) 0.1911(2) 0.1630(2) 0.0549(10) Uani 1 1 d U . .
C319 C -0.1145(5) 0.1663(2) 0.1848(2) 0.0546(10) Uani 1 1 d U . .
C320 C -0.1762(4) 0.1356(2) 0.1427(2) 0.0530(10) Uani 1 1 d U . .
C321 C -0.2179(4) 0.0390(3) 0.1178(2) 0.0486(10) Uani 1 1 d U . .
C322 C -0.2175(4) 0.0856(3) 0.1531(2) 0.0492(9) Uani 1 1 d U . .
C323 C -0.2007(4) 0.0646(2) 0.2075(2) 0.0478(9) Uani 1 1 d U . .
C324 C -0.1889(4) 0.0061(2) 0.2053(2) 0.0454(9) Uani 1 1 d U . .
C325 C -0.2011(4) -0.0100(2) 0.1494(2) 0.0473(9) Uani 1 1 d U . .
C326 C -0.1025(4) -0.0466(2) 0.08698(19) 0.0404(8) Uani 1 1 d U . .
C327 C -0.1432(4) -0.0519(2) 0.1345(2) 0.0451(9) Uani 1 1 d U . .
C328 C -0.0736(4) -0.0795(2) 0.1738(2) 0.0438(9) Uani 1 1 d U . .
C329 C 0.0117(4) -0.09199(19) 0.1520(2) 0.0431(9) Uani 1 1 d U . .
C330 C -0.0046(4) -0.07173(18) 0.09787(19) 0.0395(8) Uani 1 1 d U . .
C331 C 0.1117(4) 0.0760(2) 0.31062(18) 0.0430(9) Uani 1 1 d U . .
C332 C 0.1209(4) 0.0163(2) 0.30779(18) 0.0417(9) Uani 1 1 d U . .
C333 C 0.2061(4) 0.0042(2) 0.28488(19) 0.0423(9) Uani 1 1 d U . .
C334 C 0.2505(4) 0.0550(2) 0.27356(19) 0.0447(9) Uani 1 1 d U . .
C335 C 0.1919(4) 0.0996(2) 0.28903(18) 0.0446(9) Uani 1 1 d U . .
C336 C 0.0215(4) 0.1007(2) 0.30120(18) 0.0453(9) Uani 1 1 d U . .
C337 C 0.0028(5) 0.1500(2) 0.2690(2) 0.0500(9) Uani 1 1 d U . .
C338 C -0.0969(5) 0.1459(2) 0.2371(2) 0.0535(10) Uani 1 1 d U . .
C339 C -0.1416(4) 0.0947(2) 0.2491(2) 0.0508(9) Uani 1 1 d U . .
C340 C -0.0694(4) 0.0658(2) 0.2887(2) 0.0465(9) Uani 1 1 d U . .
C341 C 0.0381(4) -0.0157(2) 0.29583(18) 0.0414(9) Uani 1 1 d U . .
C342 C -0.0586(4) 0.0096(2) 0.28648(19) 0.0436(9) Uani 1 1 d U . .
C343 C -0.1206(4) -0.0216(2) 0.2435(2) 0.0436(9) Uani 1 1 d U . .
C344 C -0.0617(4) -0.0646(2) 0.2274(2) 0.0414(8) Uani 1 1 d U . .
C345 C 0.0359(4) -0.0612(2) 0.25995(19) 0.0415(9) Uani 1 1 d U . .
C346 C 0.2042(4) -0.0406(2) 0.25051(19) 0.0423(9) Uani 1 1 d U . .
C347 C 0.1164(4) -0.07352(19) 0.2378(2) 0.0407(8) Uani 1 1 d U . .
C348 C 0.1044(4) -0.08943(18) 0.1828(2) 0.0419(9) Uani 1 1 d U . .
C349 C 0.1835(4) -0.0659(2) 0.1618(2) 0.0439(9) Uani 1 1 d U . .
C350 C 0.2453(4) -0.0354(2) 0.2035(2) 0.0432(9) Uani 1 1 d U . .
C351 C 0.2894(4) 0.0601(2) 0.2282(2) 0.0455(9) Uani 1 1 d U . .
C352 C 0.2874(4) 0.0139(2) 0.1927(2) 0.0451(9) Uani 1 1 d U . .
C353 C 0.2701(4) 0.0352(2) 0.1393(2) 0.0454(10) Uani 1 1 d U . .
C354 C 0.2596(4) 0.0931(2) 0.1403(2) 0.0450(9) Uani 1 1 d U . .
C355 C 0.2721(4) 0.1093(2) 0.1960(2) 0.0481(9) Uani 1 1 d U . .
C356 C 0.1766(4) 0.1472(2) 0.2587(2) 0.0482(9) Uani 1 1 d U . .
C357 C 0.2171(4) 0.1514(2) 0.2105(2) 0.0489(9) Uani 1 1 d U . .
C358 C 0.1469(5) 0.1809(2) 0.1713(2) 0.0515(9) Uani 1 1 d U . .
C359 C 0.0626(5) 0.1940(2) 0.1940(2) 0.0543(9) Uani 1 1 d U . .
C360 C 0.0812(5) 0.1733(2) 0.2487(2) 0.0535(10) Uani 1 1 d U . .
C71 C 0.4353(10) 0.4243(5) 0.0126(3) 0.042(3) Uani 0.44(2) 1 d PGDU B 1
H71 H 0.3818 0.4221 0.0309 0.051 Uiso 0.44(2) 1 calc PR B 1
C72 C 0.4206(11) 0.4451(4) -0.0388(4) 0.054(4) Uani 0.44(2) 1 d PGDU B 1
H72 H 0.3571 0.4572 -0.0557 0.065 Uiso 0.44(2) 1 calc PR B 1
C73 C 0.4989(13) 0.4482(5) -0.0655(3) 0.058(5) Uani 0.44(2) 1 d PGDU B 1
H73 H 0.4888 0.4625 -0.1007 0.070 Uiso 0.44(2) 1 calc PR B 1
C74 C 0.5918(11) 0.4305(5) -0.0408(4) 0.058(4) Uani 0.44(2) 1 d PGDU B 1
H74 H 0.6453 0.4327 -0.0591 0.070 Uiso 0.44(2) 1 calc PR B 1
C75 C 0.6065(9) 0.4097(5) 0.0106(4) 0.045(3) Uani 0.44(2) 1 d PGDU B 1
H75 H 0.6700 0.3977 0.0275 0.054 Uiso 0.44(2) 1 calc PR B 1
C76 C 0.5283(9) 0.4066(5) 0.0373(3) 0.040(3) Uani 0.44(2) 1 d PGDU B 1
C77 C 0.5432(14) 0.3872(12) 0.0913(7) 0.039(4) Uani 0.44(2) 1 d PDU B 1
N71 N 0.555(3) 0.372(2) 0.1342(8) 0.044(5) Uani 0.44(2) 1 d PDU B 1
C41 C 0.4522(14) 0.5051(7) 0.0648(7) 0.083(7) Uani 0.243(6) 1 d PGDU C 2
H41 H 0.4990 0.5166 0.0949 0.100 Uiso 0.243(6) 1 calc PR C 2
C42 C 0.4004(18) 0.5442(7) 0.0309(9) 0.097(9) Uani 0.243(6) 1 d PGDU C 2
H42 H 0.4118 0.5823 0.0378 0.117 Uiso 0.243(6) 1 calc PR C 2
C43 C 0.3319(16) 0.5274(9) -0.0131(8) 0.093(8) Uani 0.243(6) 1 d PGDU C 2
H43 H 0.2964 0.5541 -0.0364 0.112 Uiso 0.243(6) 1 calc PR C 2
C44 C 0.3152(14) 0.4715(10) -0.0232(7) 0.094(8) Uani 0.243(6) 1 d PGDU C 2
H44 H 0.2683 0.4601 -0.0533 0.113 Uiso 0.243(6) 1 calc PR C 2
C45 C 0.3670(15) 0.4325(7) 0.0107(8) 0.094(8) Uani 0.243(6) 1 d PGDU C 2
H45 H 0.3556 0.3943 0.0038 0.112 Uiso 0.243(6) 1 calc PR C 2
C46 C 0.4355(14) 0.4493(7) 0.0547(7) 0.075(6) Uani 0.243(6) 1 d PGDU C 2
C47 C 0.491(2) 0.4093(10) 0.0897(10) 0.073(7) Uani 0.243(6) 1 d PDU C 2
N41 N 0.537(4) 0.377(2) 0.1150(19) 0.103(14) Uani 0.243(6) 1 d PDU C 2
C01 C 0.397(2) 0.4122(14) 0.0133(9) 0.059(7) Uani 0.24(2) 1 d PGDU D 3
H01 H 0.3495 0.4019 0.0339 0.071 Uiso 0.24(2) 1 calc PR D 3
C02 C 0.366(3) 0.4356(14) -0.0367(10) 0.074(8) Uani 0.24(2) 1 d PGDU D 3
H02 H 0.2982 0.4411 -0.0502 0.088 Uiso 0.24(2) 1 calc PR D 3
C03 C 0.435(3) 0.4507(13) -0.0668(9) 0.084(10) Uani 0.24(2) 1 d PGDU D 3
H03 H 0.4146 0.4667 -0.1010 0.101 Uiso 0.24(2) 1 calc PR D 3
C04 C 0.535(3) 0.4426(14) -0.0471(10) 0.075(9) Uani 0.24(2) 1 d PGDU D 3
H04 H 0.5822 0.4530 -0.0677 0.089 Uiso 0.24(2) 1 calc PR D 3
C05 C 0.565(2) 0.4192(14) 0.0029(10) 0.068(8) Uani 0.24(2) 1 d PGDU D 3
H05 H 0.6334 0.4137 0.0164 0.081 Uiso 0.24(2) 1 calc PR D 3
C06 C 0.496(2) 0.4041(12) 0.0331(8) 0.048(6) Uani 0.24(2) 1 d PGDU D 3
C07 C 0.527(3) 0.384(3) 0.0866(15) 0.053(9) Uani 0.24(2) 1 d PDU D 3
N01 N 0.558(6) 0.369(5) 0.1286(19) 0.060(12) Uani 0.24(2) 1 d PDU D 3
Cl9 Cl 0.6545(15) 0.4168(13) 0.0141(12) 0.084(9) Uani 0.077(5) 1 d PDU E 4
Cl10 Cl 0.507(2) 0.381(3) 0.0853(15) 0.087(11) Uani 0.077(5) 1 d PDU E 4
C31 C 0.5285(16) 0.424(3) -0.0093(15) 0.057(11) Uani 0.077(5) 1 d PGDU E 4
C32 C 0.4625(16) 0.407(2) 0.0222(16) 0.067(12) Uani 0.077(5) 1 d PGDU E 4
C33 C 0.3621(16) 0.414(3) 0.004(2) 0.071(9) Uani 0.077(5) 1 d PGDU E 4
H33 H 0.3170 0.4028 0.0260 0.085 Uiso 0.077(5) 1 calc PR E 4
C34 C 0.3277(19) 0.438(3) -0.045(2) 0.071(12) Uani 0.077(5) 1 d PGDU E 4
H34 H 0.2591 0.4435 -0.0568 0.085 Uiso 0.077(5) 1 calc PR E 4
C35 C 0.394(3) 0.455(3) -0.0762(18) 0.069(12) Uani 0.077(5) 1 d PGDU E 4
H35 H 0.3701 0.4718 -0.1098 0.083 Uiso 0.077(5) 1 calc PR E 4
C36 C 0.494(2) 0.448(3) -0.0585(17) 0.062(10) Uani 0.077(5) 1 d PGDU E 4
H36 H 0.5391 0.4594 -0.0800 0.074 Uiso 0.077(5) 1 calc PR E 4
Cl1 Cl 0.3364(4) 0.3302(2) -0.10436(19) 0.0795(17) Uani 0.508(11) 1 d PDU F 1
Cl2 Cl 0.4159(4) 0.2100(3) -0.09326(14) 0.0667(18) Uani 0.508(11) 1 d PDU F 1
C11 C 0.2639(5) 0.2776(3) -0.08606(15) 0.041(2) Uani 0.508(11) 1 d PGDU F 1
C12 C 0.2990(5) 0.2238(3) -0.0816(2) 0.043(2) Uani 0.508(11) 1 d PGDU F 1
C13 C 0.2410(7) 0.1818(2) -0.0672(3) 0.049(2) Uani 0.508(11) 1 d PGDU F 1
H13 H 0.2650 0.1450 -0.0642 0.059 Uiso 0.508(11) 1 calc PR F 1
C14 C 0.1479(7) 0.1935(3) -0.0574(3) 0.062(3) Uani 0.508(11) 1 d PGDU F 1
H14 H 0.1083 0.1648 -0.0476 0.075 Uiso 0.508(11) 1 calc PR F 1
C15 C 0.1128(5) 0.2473(4) -0.0619(3) 0.049(2) Uani 0.508(11) 1 d PGDU F 1
H15 H 0.0491 0.2554 -0.0552 0.058 Uiso 0.508(11) 1 calc PR F 1
C16 C 0.1707(5) 0.2894(3) -0.0762(2) 0.051(2) Uani 0.508(11) 1 d PGDU F 1
H16 H 0.1467 0.3262 -0.0793 0.062 Uiso 0.508(11) 1 calc PR F 1
Cl3 Cl 0.3391(18) 0.3465(8) -0.1111(7) 0.151(9) Uani 0.193(12) 1 d PDU G 2
Cl4 Cl 0.4482(14) 0.2339(11) -0.1013(7) 0.112(6) Uani 0.193(12) 1 d PDU G 2
C21 C 0.2834(14) 0.2884(8) -0.0899(6) 0.078(6) Uani 0.193(12) 1 d PGDU G 2
C22 C 0.3308(14) 0.2377(8) -0.0873(6) 0.090(7) Uani 0.193(12) 1 d PGDU G 2
C23 C 0.2840(19) 0.1906(8) -0.0737(6) 0.099(8) Uani 0.193(12) 1 d PGDU G 2
H23 H 0.3163 0.1559 -0.0720 0.119 Uiso 0.193(12) 1 calc PR G 2
C24 C 0.1898(19) 0.1942(11) -0.0626(6) 0.102(9) Uani 0.193(12) 1 d PGDU G 2
H24 H 0.1578 0.1621 -0.0533 0.122 Uiso 0.193(12) 1 calc PR G 2
C25 C 0.1424(15) 0.2449(13) -0.0651(6) 0.081(6) Uani 0.193(12) 1 d PGDU G 2
H25 H 0.0780 0.2474 -0.0575 0.097 Uiso 0.193(12) 1 calc PR G 2
C26 C 0.1892(14) 0.2920(11) -0.0788(6) 0.085(7) Uani 0.193(12) 1 d PGDU G 2
H26 H 0.1568 0.3267 -0.0805 0.101 Uiso 0.193(12) 1 calc PR G 2
Cl5 Cl 0.2345(19) 0.3545(8) -0.0944(8) 0.153(9) Uani 0.131(6) 1 d PDU H 3
Cl6 Cl 0.4088(15) 0.2759(13) -0.1016(8) 0.184(11) Uani 0.131(6) 1 d PDU H 3
C51 C 0.2245(15) 0.2843(8) -0.0819(6) 0.122(11) Uani 0.131(6) 1 d PGDU H 3
C52 C 0.3021(17) 0.2491(9) -0.0855(6) 0.114(9) Uani 0.131(6) 1 d PGDU H 3
C53 C 0.295(2) 0.1932(8) -0.0751(7) 0.116(9) Uani 0.131(6) 1 d PGDU H 3
H53 H 0.3477 0.1692 -0.0776 0.140 Uiso 0.131(6) 1 calc PR H 3
C54 C 0.210(3) 0.1725(9) -0.0611(7) 0.106(11) Uani 0.131(6) 1 d PGDU H 3
H54 H 0.2045 0.1343 -0.0540 0.127 Uiso 0.131(6) 1 calc PR H 3
C55 C 0.132(2) 0.2077(13) -0.0575(7) 0.096(9) Uani 0.131(6) 1 d PGDU H 3
H55 H 0.0738 0.1935 -0.0479 0.115 Uiso 0.131(6) 1 calc PR H 3
C56 C 0.1394(16) 0.2636(12) -0.0679(6) 0.098(8) Uani 0.131(6) 1 d PGDU H 3
H56 H 0.0864 0.2877 -0.0654 0.117 Uiso 0.131(6) 1 calc PR H 3
Cl11 Cl 0.1877(12) 0.3305(7) -0.0822(6) 0.096(7) Uani 0.120(6) 1 d PDU I 4
Cl12 Cl 0.1640(15) 0.2052(8) -0.0621(7) 0.114(8) Uani 0.120(6) 1 d PDU I 4
C81 C 0.2816(11) 0.2849(6) -0.0894(6) 0.060(7) Uani 0.120(6) 1 d PGDU I 4
C82 C 0.2721(13) 0.2291(6) -0.0789(6) 0.071(8) Uani 0.120(6) 1 d PGDU I 4
C83 C 0.3485(16) 0.1930(7) -0.0823(6) 0.074(9) Uani 0.120(6) 1 d PGDU I 4
H83 H 0.3421 0.1549 -0.0752 0.089 Uiso 0.120(6) 1 calc PR I 4
C84 C 0.4345(14) 0.2126(11) -0.0962(6) 0.069(11) Uani 0.120(6) 1 d PGDU I 4
H84 H 0.4868 0.1880 -0.0985 0.083 Uiso 0.120(6) 1 calc PR I 4
C85 C 0.4440(11) 0.2684(12) -0.1067(6) 0.057(9) Uani 0.120(6) 1 d PGDU I 4
H85 H 0.5027 0.2818 -0.1161 0.068 Uiso 0.120(6) 1 calc PR I 4
C86 C 0.3675(12) 0.3045(9) -0.1033(6) 0.072(9) Uani 0.120(6) 1 d PGDU I 4
H86 H 0.3740 0.3426 -0.1104 0.087 Uiso 0.120(6) 1 calc PR I 4
Cl7 Cl 0.430(4) 0.310(2) -0.1122(10) 0.142(16) Uani 0.048(5) 1 d PDU J 5
Cl8 Cl 0.411(4) 0.186(2) -0.0888(11) 0.126(16) Uani 0.048(5) 1 d PDU J 5
C61 C 0.323(3) 0.285(2) -0.0948(8) 0.096(13) Uani 0.048(5) 1 d PGDU J 5
C62 C 0.315(3) 0.230(2) -0.0840(8) 0.079(9) Uani 0.048(5) 1 d PGDU J 5
C63 C 0.229(4) 0.209(3) -0.0697(8) 0.081(12) Uani 0.048(5) 1 d PGDU J 5
H63 H 0.2235 0.1714 -0.0624 0.097 Uiso 0.048(5) 1 calc PR J 5
C64 C 0.152(3) 0.245(4) -0.0663(9) 0.082(9) Uani 0.048(5) 1 d PGDU J 5
H64 H 0.0938 0.2315 -0.0566 0.098 Uiso 0.048(5) 1 calc PR J 5
C65 C 0.160(3) 0.301(4) -0.0771(10) 0.081(9) Uani 0.048(5) 1 d PGDU J 5
H65 H 0.1078 0.3253 -0.0748 0.097 Uiso 0.048(5) 1 calc PR J 5
C66 C 0.246(4) 0.321(3) -0.0913(9) 0.097(13) Uani 0.048(5) 1 d PGDU J 5
H66 H 0.2515 0.3591 -0.0987 0.116 Uiso 0.048(5) 1 calc PRDU J 5

loop_
_atom_site_aniso_label
_atom_site_aniso_U_11
_atom_site_aniso_U_22
_atom_site_aniso_U_33
_atom_site_aniso_U_23
_atom_site_aniso_U_13
_atom_site_aniso_U_12
Zn1 0.0326(3) 0.0203(2) 0.0248(2) -0.0014(2) 0.00548(19) -0.0020(2)
N101 0.0323(19) 0.0239(16) 0.0247(11) -0.0026(11) 0.0047(12) -0.0013(13)
N102 0.029(2) 0.0222(13) 0.0294(13) -0.0010(11) 0.0051(14) -0.0029(11)
N103 0.032(2) 0.0218(15) 0.0272(13) -0.0010(11) 0.0056(13) -0.0038(12)
N104 0.0306(16) 0.0190(15) 0.0263(13) -0.0013(11) 0.0076(13) -0.0061(11)
O101 0.063(3) 0.059(2) 0.074(3) 0.025(2) -0.010(2) 0.015(2)
O102 0.059(2) 0.058(2) 0.0435(16) -0.0253(18) 0.0192(16) -0.0138(19)
O103 0.047(2) 0.0372(18) 0.067(2) 0.0169(16) 0.0144(18) 0.0135(14)
O104 0.066(3) 0.063(2) 0.0372(18) -0.0063(16) 0.0232(17) 0.0027(19)
C101 0.033(2) 0.0228(19) 0.0277(16) 0.0007(14) 0.0076(16) -0.0020(14)
C102 0.041(3) 0.028(2) 0.0268(16) 0.0029(15) 0.0069(18) 0.0004(17)
C103 0.040(3) 0.036(2) 0.0233(16) -0.0046(15) 0.0052(18) 0.0011(18)
C104 0.026(2) 0.0274(18) 0.0266(15) -0.0034(13) 0.0058(16) -0.0034(14)
C105 0.028(2) 0.0233(17) 0.0308(15) -0.0057(12) 0.0043(16) -0.0063(14)
C106 0.023(2) 0.0221(17) 0.0312(14) -0.0055(12) 0.0033(16) -0.0057(15)
C107 0.023(2) 0.0250(18) 0.0375(17) -0.0062(15) 0.0035(18) -0.0019(16)
C108 0.026(2) 0.0238(18) 0.0415(18) -0.0013(14) 0.0057(19) 0.0012(17)
C109 0.019(2) 0.0236(17) 0.0343(14) -0.0001(12) 0.0032(17) -0.0027(15)
C110 0.025(2) 0.0258(17) 0.0337(15) 0.0012(13) 0.0026(17) -0.0026(14)
C111 0.031(2) 0.0225(18) 0.0304(16) 0.0010(13) 0.0021(17) -0.0036(15)
C112 0.044(3) 0.030(2) 0.0293(17) 0.0044(16) 0.0016(19) -0.0008(17)
C113 0.047(3) 0.032(2) 0.0260(18) 0.0004(15) 0.0058(19) -0.0039(18)
C114 0.033(2) 0.0255(19) 0.0244(16) -0.0019(13) 0.0052(16) -0.0062(14)
C115 0.030(2) 0.0271(19) 0.0248(16) -0.0050(13) 0.0046(15) -0.0066(14)
C116 0.033(2) 0.0180(18) 0.0253(15) -0.0064(13) 0.0058(15) -0.0079(13)
C117 0.034(2) 0.021(2) 0.0320(17) -0.0065(15) 0.0089(17) -0.0049(14)
C118 0.034(2) 0.021(2) 0.0337(18) -0.0040(15) 0.0083(17) -0.0025(15)
C119 0.030(2) 0.0200(19) 0.0289(14) -0.0038(14) 0.0048(15) -0.0043(14)
C120 0.028(2) 0.0207(17) 0.0302(15) -0.0008(14) 0.0064(15) -0.0059(14)
C121 0.032(2) 0.0248(15) 0.0279(19) -0.0015(14) 0.0073(14) -0.0002(14)
C122 0.034(2) 0.030(2) 0.040(2) -0.0057(16) 0.0030(16) -0.0036(17)
C123 0.032(3) 0.0465(19) 0.042(3) -0.0043(18) -0.0026(19) 0.0071(19)
C124 0.048(3) 0.0410(19) 0.049(3) 0.011(2) -0.0023(19) 0.010(2)
C125 0.064(4) 0.025(2) 0.048(3) 0.0015(18) -0.003(2) 0.003(2)
C126 0.053(3) 0.0241(16) 0.034(2) -0.0037(17) -0.0053(19) -0.0013(18)
C127 0.034(2) 0.024(2) 0.0308(16) -0.0020(15) 0.0049(15) 0.0018(17)
C128 0.042(3) 0.035(3) 0.041(2) -0.013(2) 0.0128(19) -0.011(2)
C129 0.043(3) 0.043(3) 0.046(2) -0.023(2) 0.012(2) -0.012(2)
C130 0.041(2) 0.033(2) 0.0395(18) -0.014(2) 0.0116(16) 0.0003(19)
C131 0.029(2) 0.046(3) 0.040(2) -0.007(2) 0.0113(17) 0.0021(19)
C132 0.029(2) 0.044(3) 0.0345(19) -0.004(2) 0.0023(16) 0.002(2)
C133 0.0324(19) 0.0278(18) 0.035(2) 0.0018(16) 0.0062(18) 0.0020(14)
C134 0.031(2) 0.029(2) 0.053(3) 0.0068(19) 0.009(2) 0.0033(16)
C135 0.039(2) 0.030(2) 0.054(3) 0.008(2) 0.011(2) 0.0034(18)
C136 0.043(2) 0.031(2) 0.044(3) 0.0066(19) 0.011(2) 0.0103(16)
C137 0.034(2) 0.042(2) 0.047(3) 0.010(2) 0.005(2) 0.0068(17)
C138 0.0299(18) 0.039(2) 0.047(3) 0.011(2) 0.007(2) 0.0005(17)
C139 0.037(2) 0.030(2) 0.0237(17) -0.0020(14) 0.0062(16) -0.0036(16)
C140 0.060(4) 0.055(3) 0.038(3) -0.018(2) 0.021(2) -0.029(2)
C141 0.055(3) 0.060(3) 0.042(3) -0.010(2) 0.024(2) -0.023(3)
C142 0.044(3) 0.045(3) 0.027(2) -0.0018(16) 0.0089(18) 0.0053(19)
C143 0.067(4) 0.045(3) 0.035(2) -0.015(2) 0.016(2) -0.013(2)
C144 0.054(3) 0.032(2) 0.037(2) -0.0092(17) 0.016(2) -0.010(2)
C145 0.094(6) 0.062(3) 0.163(9) 0.063(5) -0.026(6) 0.001(4)
C146 0.056(4) 0.079(4) 0.049(3) -0.018(3) 0.025(3) -0.001(3)
C147 0.058(4) 0.038(3) 0.091(5) 0.028(3) 0.024(3) 0.016(2)
C148 0.065(4) 0.086(5) 0.041(3) 0.003(3) 0.024(3) 0.001(3)
N201 0.0343(13) 0.0202(14) 0.0265(16) -0.0025(12) 0.0060(11) -0.0015(11)
N202 0.0381(19) 0.044(2) 0.0442(19) 0.0004(15) 0.0068(17) -0.0100(14)
C201 0.047(3) 0.046(4) 0.032(2) -0.008(2) 0.014(2) -0.014(3)
C202 0.039(2) 0.032(3) 0.047(3) 0.005(2) -0.005(2) -0.0035(18)
C203 0.044(3) 0.022(2) 0.070(4) -0.015(2) 0.022(3) -0.0055(18)
C204 0.035(3) 0.031(3) 0.040(2) 0.0031(19) 0.012(2) 0.002(2)
C205 0.035(2) 0.037(3) 0.038(3) -0.006(2) 0.006(2) -0.0012(19)
C206 0.048(3) 0.027(2) 0.048(4) -0.010(2) 0.007(3) -0.0118(16)
C207 0.045(2) 0.068(4) 0.067(4) 0.001(3) 0.006(2) -0.024(2)
N211 0.0343(13) 0.0202(14) 0.0265(16) -0.0025(12) 0.0060(11) -0.0015(11)
N212 0.0381(19) 0.044(2) 0.0442(19) 0.0004(15) 0.0068(17) -0.0100(14)
C211 0.048(10) 0.049(16) 0.069(17) 0.033(13) -0.012(12) -0.021(10)
C212 0.039(9) 0.034(8) 0.16(4) -0.011(15) 0.04(2) -0.001(4)
C213 0.10(2) 0.10(3) 0.037(9) -0.032(11) 0.035(12) -0.08(2)
C214 0.059(10) 0.061(17) 0.08(2) 0.034(15) -0.019(14) -0.033(10)
C215 0.051(14) 0.049(11) 0.25(5) -0.032(19) 0.07(3) -0.013(7)
C216 0.11(3) 0.14(4) 0.029(9) -0.018(12) 0.018(11) -0.10(3)
C217 0.045(2) 0.068(4) 0.067(4) 0.001(3) 0.006(2) -0.024(2)
C301 0.049(2) 0.0364(18) 0.029(2) 0.0004(16) -0.0015(16) -0.0040(15)
C302 0.054(2) 0.0361(18) 0.030(2) 0.0049(17) -0.0021(17) 0.0054(15)
C303 0.047(2) 0.0488(19) 0.031(2) 0.0082(15) -0.0107(17) 0.0141(17)
C304 0.034(3) 0.059(2) 0.034(2) -0.0015(18) -0.0109(16) 0.0015(17)
C305 0.035(2) 0.0463(19) 0.035(2) -0.0057(15) -0.0066(16) -0.0092(16)
C306 0.0488(19) 0.033(2) 0.033(2) -0.0045(15) 0.0091(16) -0.0039(14)
C307 0.0480(19) 0.025(2) 0.039(2) -0.0050(15) 0.0076(14) 0.0030(16)
C308 0.045(2) 0.037(2) 0.0422(18) -0.0059(16) 0.0075(16) 0.0059(18)
C309 0.037(2) 0.049(2) 0.043(2) -0.0057(15) 0.0156(15) -0.0014(16)
C310 0.044(2) 0.0445(16) 0.036(2) -0.0039(16) 0.0156(16) -0.0080(15)
C311 0.069(2) 0.031(2) 0.029(2) 0.0104(15) 0.0061(18) -0.0059(14)
C312 0.053(2) 0.0418(17) 0.032(2) 0.0019(16) 0.0167(17) -0.0181(16)
C313 0.056(2) 0.041(2) 0.040(2) 0.0037(15) 0.0157(15) -0.0245(15)
C314 0.071(2) 0.027(2) 0.0454(18) 0.0079(16) 0.0106(17) -0.0214(17)
C315 0.075(2) 0.024(2) 0.037(2) 0.0121(15) 0.0072(15) -0.0071(18)
C316 0.054(2) 0.043(2) 0.047(2) 0.0103(16) 0.0003(18) 0.0258(17)
C317 0.077(2) 0.027(2) 0.049(2) 0.0117(18) 0.0048(18) 0.0134(17)
C318 0.085(2) 0.021(2) 0.057(2) 0.0019(18) 0.0082(16) 0.017(2)
C319 0.068(3) 0.038(2) 0.0582(19) -0.0033(16) 0.0135(18) 0.0327(18)
C320 0.046(3) 0.053(2) 0.059(2) 0.0031(18) 0.0078(17) 0.0311(17)
C321 0.025(3) 0.070(2) 0.047(2) -0.0007(15) -0.0035(18) 0.000(2)
C322 0.025(3) 0.068(2) 0.0546(19) 0.0037(16) 0.0079(19) 0.0216(18)
C323 0.023(2) 0.071(2) 0.0522(19) -0.0008(16) 0.0161(17) 0.0140(19)
C324 0.026(2) 0.064(2) 0.0496(18) 0.0031(16) 0.0167(17) -0.0076(19)
C325 0.027(2) 0.063(2) 0.0490(19) -0.0020(16) 0.0012(18) -0.0127(18)
C326 0.044(2) 0.037(2) 0.0373(19) -0.0092(15) 0.0001(16) -0.0179(17)
C327 0.044(2) 0.047(2) 0.0430(19) -0.0056(17) 0.0028(15) -0.0195(17)
C328 0.053(2) 0.030(2) 0.0482(17) 0.0020(16) 0.0092(16) -0.0166(18)
C329 0.0595(19) 0.023(2) 0.0458(19) -0.0012(17) 0.0085(14) -0.0066(18)
C330 0.053(2) 0.023(2) 0.0406(19) -0.0072(16) 0.0046(16) -0.0095(16)
C331 0.055(2) 0.0447(18) 0.026(2) -0.0045(18) 0.0005(17) -0.0069(15)
C332 0.055(2) 0.0442(18) 0.024(2) 0.0063(17) 0.0016(17) -0.0008(15)
C333 0.041(2) 0.0475(19) 0.032(2) 0.0052(15) -0.0080(17) 0.0023(17)
C334 0.032(2) 0.059(2) 0.037(2) 0.0027(18) -0.0115(16) -0.0082(16)
C335 0.052(2) 0.0480(19) 0.028(2) -0.0085(15) -0.0074(18) -0.0170(16)
C336 0.065(2) 0.048(2) 0.024(2) -0.0103(16) 0.0118(18) 0.0036(15)
C337 0.076(2) 0.036(2) 0.039(2) -0.0153(17) 0.0139(16) 0.0080(18)
C338 0.065(2) 0.044(2) 0.055(2) -0.0083(18) 0.0186(18) 0.0266(18)
C339 0.049(2) 0.060(2) 0.048(2) -0.0060(16) 0.0203(16) 0.0184(16)
C340 0.053(2) 0.0564(18) 0.034(2) -0.0036(17) 0.0183(17) 0.0076(16)
C341 0.0542(19) 0.039(2) 0.031(2) 0.0088(16) 0.0080(17) 0.0003(14)
C342 0.051(2) 0.0529(18) 0.031(2) 0.0054(17) 0.0197(17) 0.0006(17)
C343 0.042(2) 0.052(2) 0.040(2) 0.0107(15) 0.0188(15) -0.0115(15)
C344 0.050(2) 0.032(2) 0.0436(17) 0.0120(16) 0.0130(16) -0.0148(16)
C345 0.0556(19) 0.031(2) 0.038(2) 0.0115(16) 0.0082(15) 0.0019(18)
C346 0.043(2) 0.041(2) 0.0390(19) 0.0100(15) -0.0017(17) 0.0127(17)
C347 0.053(2) 0.024(2) 0.0436(18) 0.0096(17) 0.0053(16) 0.0097(16)
C348 0.058(2) 0.020(2) 0.0476(19) 0.0020(17) 0.0076(15) 0.0061(17)
C349 0.049(2) 0.036(2) 0.0463(17) -0.0010(16) 0.0081(16) 0.0110(18)
C350 0.036(2) 0.047(2) 0.0453(19) 0.0023(17) 0.0024(16) 0.0130(17)
C351 0.024(2) 0.063(2) 0.0444(19) -0.0006(14) -0.0069(17) -0.0106(19)
C352 0.022(2) 0.061(2) 0.0498(19) 0.0016(15) 0.0008(18) 0.0013(18)
C353 0.031(3) 0.0581(19) 0.0484(18) -0.0018(15) 0.0103(18) -0.0060(19)
C354 0.035(2) 0.0548(19) 0.0481(18) -0.0008(16) 0.0152(17) -0.0208(18)
C355 0.039(3) 0.056(2) 0.0474(19) -0.0029(15) 0.0033(19) -0.0255(18)
C356 0.066(2) 0.036(2) 0.039(2) -0.0143(15) 0.0024(18) -0.0253(18)
C357 0.063(3) 0.038(2) 0.042(2) -0.0094(16) 0.0029(16) -0.0314(16)
C358 0.078(3) 0.023(2) 0.0522(18) -0.0024(16) 0.0082(17) -0.0252(19)
C359 0.090(2) 0.019(2) 0.052(2) -0.0078(18) 0.0096(16) -0.009(2)
C360 0.084(2) 0.028(2) 0.046(2) -0.0140(18) 0.0064(19) -0.0091(17)
C71 0.047(7) 0.034(7) 0.042(5) -0.006(5) -0.003(4) -0.005(6)
C72 0.068(8) 0.045(7) 0.042(5) -0.003(5) -0.010(5) -0.007(7)
C73 0.086(10) 0.049(8) 0.035(6) -0.007(5) -0.001(5) -0.016(7)
C74 0.079(8) 0.051(8) 0.047(5) -0.006(5) 0.017(6) -0.008(7)
C75 0.054(7) 0.031(7) 0.052(6) -0.004(5) 0.012(5) -0.002(7)
C76 0.045(6) 0.029(6) 0.043(5) -0.001(5) 0.002(4) -0.007(6)
C77 0.043(8) 0.023(7) 0.048(5) 0.005(6) 0.001(5) -0.007(7)
N71 0.042(9) 0.044(10) 0.044(6) 0.004(7) 0.002(7) 0.008(7)
C41 0.092(15) 0.088(9) 0.074(13) 0.001(10) 0.026(10) -0.007(11)
C42 0.109(18) 0.101(10) 0.086(15) 0.013(11) 0.027(11) 0.000(13)
C43 0.093(16) 0.108(10) 0.084(13) 0.019(12) 0.029(9) 0.002(13)
C44 0.088(15) 0.113(12) 0.086(13) 0.002(11) 0.029(9) 0.006(12)
C45 0.095(15) 0.095(11) 0.090(13) -0.002(10) 0.016(10) -0.010(12)
C46 0.073(13) 0.090(8) 0.072(11) -0.009(9) 0.037(7) -0.004(10)
C47 0.057(14) 0.080(11) 0.087(14) -0.016(11) 0.028(9) -0.008(12)
N41 0.10(2) 0.103(18) 0.10(2) -0.002(15) 0.013(15) 0.005(15)
C01 0.057(9) 0.057(14) 0.062(10) -0.006(10) 0.005(9) -0.009(12)
C02 0.072(11) 0.079(17) 0.066(12) 0.002(11) 0.004(9) 0.000(14)
C03 0.097(15) 0.075(17) 0.080(14) 0.018(14) 0.018(10) -0.002(15)
C04 0.090(13) 0.088(18) 0.053(11) -0.008(11) 0.032(11) -0.004(15)
C05 0.072(11) 0.071(17) 0.069(12) 0.004(12) 0.035(10) 0.009(13)
C06 0.053(9) 0.044(12) 0.047(8) -0.015(8) 0.010(7) -0.015(10)
C07 0.058(15) 0.042(16) 0.060(10) 0.003(12) 0.013(9) -0.003(14)
N01 0.064(19) 0.06(2) 0.057(12) 0.006(14) 0.016(13) -0.010(15)
Cl9 0.065(9) 0.073(15) 0.108(16) -0.002(11) 0.002(10) -0.002(12)
Cl10 0.100(18) 0.086(19) 0.076(13) 0.020(14) 0.016(11) 0.001(15)
C31 0.064(10) 0.05(2) 0.058(16) -0.010(15) 0.011(10) 0.000(17)
C32 0.075(10) 0.06(2) 0.069(16) 0.006(17) 0.020(10) 0.006(18)
C33 0.070(10) 0.074(16) 0.070(13) -0.003(13) 0.019(10) -0.011(14)
C34 0.071(12) 0.08(2) 0.068(17) -0.011(16) 0.018(11) 0.017(18)
C35 0.078(13) 0.07(2) 0.060(17) 0.002(16) 0.007(12) 0.003(18)
C36 0.074(12) 0.057(18) 0.054(14) -0.010(14) 0.013(10) -0.006(15)
Cl1 0.093(3) 0.055(2) 0.094(3) -0.014(2) 0.026(3) -0.021(2)
Cl2 0.066(3) 0.094(4) 0.0370(18) 0.010(2) 0.0034(17) 0.040(3)
C11 0.051(4) 0.039(3) 0.031(5) -0.018(4) 0.001(4) 0.001(3)
C12 0.055(4) 0.049(3) 0.018(5) -0.006(4) -0.008(4) 0.014(3)
C13 0.071(5) 0.036(4) 0.033(5) -0.010(4) -0.006(5) 0.011(3)
C14 0.061(6) 0.044(4) 0.076(9) -0.016(6) -0.003(6) -0.010(4)
C15 0.040(5) 0.056(5) 0.043(6) -0.011(5) -0.008(4) 0.003(3)
C16 0.056(5) 0.048(4) 0.048(6) 0.001(5) 0.004(5) 0.015(3)
Cl3 0.172(14) 0.128(10) 0.173(15) 0.046(11) 0.080(12) 0.003(10)
Cl4 0.093(8) 0.142(15) 0.095(10) 0.001(9) 0.000(7) 0.025(8)
C21 0.084(10) 0.082(8) 0.060(14) -0.020(11) -0.008(11) -0.006(7)
C22 0.093(11) 0.104(8) 0.067(14) 0.000(12) -0.002(11) 0.017(7)
C23 0.097(12) 0.092(9) 0.098(17) 0.015(14) -0.009(13) 0.028(9)
C24 0.114(14) 0.084(10) 0.11(2) 0.003(16) 0.016(16) 0.011(11)
C25 0.090(10) 0.086(11) 0.063(13) -0.007(11) 0.006(11) 0.005(8)
C26 0.091(10) 0.083(9) 0.074(15) -0.002(13) 0.002(12) 0.008(8)
Cl5 0.141(16) 0.114(9) 0.191(18) 0.018(12) -0.001(13) -0.020(9)
Cl6 0.141(13) 0.196(19) 0.22(2) 0.033(16) 0.049(15) -0.011(13)
C51 0.134(15) 0.108(11) 0.12(2) 0.007(18) 0.018(17) 0.001(9)
C52 0.119(13) 0.131(10) 0.085(18) 0.000(15) 0.006(14) 0.001(9)
C53 0.106(13) 0.128(10) 0.109(19) 0.003(15) 0.004(14) 0.019(10)
C54 0.120(17) 0.095(12) 0.10(2) -0.021(17) 0.020(18) 0.016(10)
C55 0.100(13) 0.086(12) 0.091(17) -0.008(14) -0.006(14) 0.011(11)
C56 0.115(12) 0.089(11) 0.080(16) -0.004(14) -0.004(13) 0.009(10)
Cl11 0.084(11) 0.130(12) 0.085(11) 0.004(10) 0.040(9) 0.049(10)
Cl12 0.101(12) 0.128(14) 0.112(14) 0.019(12) 0.021(11) -0.016(10)
C81 0.056(10) 0.072(8) 0.051(15) -0.023(12) 0.004(11) 0.012(7)
C82 0.077(12) 0.083(9) 0.045(17) -0.005(14) -0.008(13) -0.001(8)
C83 0.088(15) 0.059(10) 0.06(2) 0.009(16) -0.011(16) 0.003(10)
C84 0.078(14) 0.057(13) 0.06(2) -0.002(17) -0.009(16) 0.014(11)
C85 0.026(11) 0.060(15) 0.069(19) 0.006(15) -0.031(12) 0.016(9)
C86 0.081(14) 0.057(11) 0.09(2) -0.036(15) 0.044(17) 0.014(9)
Cl7 0.121(17) 0.15(2) 0.16(3) 0.007(18) 0.053(18) -0.031(15)
Cl8 0.112(18) 0.127(19) 0.14(3) -0.001(18) 0.038(18) 0.027(16)
C61 0.098(17) 0.095(13) 0.10(3) 0.001(18) 0.025(18) -0.009(10)
C62 0.083(12) 0.091(12) 0.058(17) -0.002(14) 0.001(13) 0.002(9)
C63 0.091(17) 0.075(13) 0.08(3) 0.001(18) 0.008(18) 0.002(11)
C64 0.090(13) 0.081(13) 0.073(17) -0.001(14) 0.012(14) 0.001(10)
C65 0.088(13) 0.079(11) 0.070(17) -0.002(14) -0.001(13) 0.006(11)
C66 0.101(18) 0.083(13) 0.10(3) 0.008(19) 0.009(19) -0.004(11)

loop_
_atom_type_symbol
_atom_type_description
_atom_type_scat_dispersion_real
_atom_type_scat_dispersion_imag
_atom_type_scat_source
C C 0.0033 0.0016 'International Tables Vol C Tables 4.2.6.8 and 6.1.1.4'
H H 0.0000 0.0000 'International Tables Vol C Tables 4.2.6.8 and 6.1.1.4'
N N 0.0061 0.0033 'International Tables Vol C Tables 4.2.6.8 and 6.1.1.4'
O O 0.0106 0.0060 'International Tables Vol C Tables 4.2.6.8 and 6.1.1.4'
Cl Cl 0.1484 0.1585 'International Tables Vol C Tables 4.2.6.8 and 6.1.1.4'
Zn Zn 0.2839 1.4301 'International Tables Vol C Tables 4.2.6.8 and 6.1.1.4'

loop_
_geom_angle_atom_site_label_1
_geom_angle_atom_site_label_2
_geom_angle_atom_site_label_3
_geom_angle
_geom_angle_site_symmetry_3
N101 Zn1 N103 163.71(14) .
N101 Zn1 N104 88.41(14) .
N103 Zn1 N104 90.04(13) .
N101 Zn1 N102 89.61(14) .
N103 Zn1 N102 88.21(13) .
N104 Zn1 N102 166.78(13) .
N101 Zn1 N201 94.89(13) .
N103 Zn1 N201 101.39(13) .
N104 Zn1 N201 98.01(13) .
N102 Zn1 N201 95.18(13) .
C104 N101 C101 105.8(3) .
C104 N101 Zn1 126.0(3) .
C101 N101 Zn1 127.4(3) .
C106 N102 C109 106.7(3) .
C106 N102 Zn1 125.9(3) .
C109 N102 Zn1 126.9(3) .
C111 N103 C114 106.8(3) .
C111 N103 Zn1 127.2(3) .
C114 N103 Zn1 126.0(3) .
C116 N104 C119 106.3(3) .
C116 N104 Zn1 126.0(3) .
C119 N104 Zn1 127.0(3) .
C124 O101 C145 116.0(5) .
C130 O102 C146 117.1(4) .
C136 O103 C147 117.5(4) .
C142 O104 C148 117.8(4) .
N101 C101 C120 125.0(4) .
N101 C101 C102 109.7(4) .
C120 C101 C102 125.3(4) .
C103 C102 C101 107.0(4) .
C103 C102 H102 126.5 .
C101 C102 H102 126.5 .
C102 C103 C104 107.5(4) .
C102 C103 H103 126.3 .
C104 C103 H103 126.3 .
N101 C104 C105 125.7(4) .
N101 C104 C103 109.9(4) .
C105 C104 C103 124.3(4) .
C106 C105 C104 125.7(4) .
C106 C105 C127 119.6(4) .
C104 C105 C127 114.7(4) .
N102 C106 C105 125.7(4) .
N102 C106 C107 110.0(4) .
C105 C106 C107 124.2(4) .
C108 C107 C106 106.9(4) .
C108 C107 H107 126.6 .
C106 C107 H107 126.6 .
C107 C108 C109 107.7(4) .
C107 C108 H108 126.1 .
C109 C108 H108 126.1 .
N102 C109 C110 126.1(4) .
N102 C109 C108 108.7(4) .
C110 C109 C108 125.1(4) .
C109 C110 C111 124.7(4) .
C109 C110 C133 116.6(4) .
C111 C110 C133 118.5(4) .
N103 C111 C110 126.3(4) .
N103 C111 C112 109.4(4) .
C110 C111 C112 124.2(4) .
C113 C112 C111 106.8(4) .
C113 C112 H112 126.6 .
C111 C112 H112 126.6 .
C112 C113 C114 107.8(4) .
C112 C113 H113 126.1 .
C114 C113 H113 126.1 .
N103 C114 C115 125.7(4) .
N103 C114 C113 109.1(4) .
C115 C114 C113 125.1(4) .
C116 C115 C114 126.2(4) .
C116 C115 C139 117.9(4) .
C114 C115 C139 115.6(4) .
N104 C116 C115 125.6(4) .
N104 C116 C117 109.8(4) .
C115 C116 C117 124.6(4) .
C118 C117 C116 107.4(4) .
C118 C117 H117 126.3 .
C116 C117 H117 126.3 .
C117 C118 C119 107.2(4) .
C117 C118 H118 126.4 .
C119 C118 H118 126.4 .
N104 C119 C120 125.4(4) .
N104 C119 C118 109.3(4) .
C120 C119 C118 125.2(4) .
C119 C120 C101 125.2(4) .
C119 C120 C121 119.5(4) .
C101 C120 C121 115.3(4) .
C126 C121 C122 117.0(4) .
C126 C121 C120 121.6(4) .
C122 C121 C120 121.3(4) .
C123 C122 C121 121.0(4) .
C123 C122 H122 119.5 .
C121 C122 H122 119.5 .
C122 C123 C124 120.3(5) .
C122 C123 H123 119.8 .
C124 C123 H123 119.8 .
C125 C124 O101 125.3(5) .
C125 C124 C123 119.2(5) .
O101 C124 C123 115.5(5) .
C124 C125 C126 120.2(5) .
C124 C125 H125 119.9 .
C126 C125 H125 119.9 .
C121 C126 C125 122.0(4) .
C121 C126 H126 119.0 .
C125 C126 H126 119.0 .
C132 C127 C128 117.4(4) .
C132 C127 C105 121.3(4) .
C128 C127 C105 120.9(4) .
C129 C128 C127 121.0(5) .
C129 C128 H128 119.5 .
C127 C128 H128 119.5 .
C128 C129 C130 120.2(5) .
C128 C129 H129 119.9 .
C130 C129 H129 119.9 .
O102 C130 C131 125.3(4) .
O102 C130 C129 115.4(4) .
C131 C130 C129 119.2(4) .
C130 C131 C132 120.1(5) .
C130 C131 H131 120.0 .
C132 C131 H131 120.0 .
C131 C132 C127 121.7(4) .
C131 C132 H132 119.1 .
C127 C132 H132 119.1 .
C134 C133 C138 117.9(4) .
C134 C133 C110 120.3(4) .
C138 C133 C110 121.7(4) .
C135 C134 C133 121.5(5) .
C135 C134 H134 119.3 .
C133 C134 H134 119.3 .
C136 C135 C134 119.4(5) .
C136 C135 H135 120.3 .
C134 C135 H135 120.3 .
O103 C136 C135 124.3(4) .
O103 C136 C137 115.7(4) .
C135 C136 C137 120.0(4) .
C138 C137 C136 120.1(5) .
C138 C137 H137 120.0 .
C136 C137 H137 120.0 .
C137 C138 C133 121.1(5) .
C137 C138 H138 119.5 .
C133 C138 H138 119.5 .
C140 C139 C144 117.3(4) .
C140 C139 C115 120.0(4) .
C144 C139 C115 122.6(4) .
C139 C140 C141 121.5(5) .
C139 C140 H140 119.2 .
C141 C140 H140 119.2 .
C142 C141 C140 119.7(5) .
C142 C141 H141 120.1 .
C140 C141 H141 120.1 .
C141 C142 O104 124.2(5) .
C141 C142 C143 119.3(4) .
O104 C142 C143 116.5(4) .
C144 C143 C142 120.4(5) .
C144 C143 H143 119.8 .
C142 C143 H143 119.8 .
C143 C144 C139 121.7(5) .
C143 C144 H144 119.2 .
C139 C144 H144 119.2 .
O101 C145 H14A 109.5 .
O101 C145 H14B 109.5 .
H14A C145 H14B 109.5 .
O101 C145 H14C 109.5 .
H14A C145 H14C 109.5 .
H14B C145 H14C 109.5 .
O102 C146 H14D 109.5 .
O102 C146 H14E 109.5 .
H14D C146 H14E 109.5 .
O102 C146 H14F 109.5 .
H14D C146 H14F 109.5 .
H14E C146 H14F 109.5 .
O103 C147 H14G 109.5 .
O103 C147 H14H 109.5 .
H14G C147 H14H 109.5 .
O103 C147 H14I 109.5 .
H14G C147 H14I 109.5 .
H14H C147 H14I 109.5 .
O104 C148 H14J 109.5 .
O104 C148 H14K 109.5 .
H14J C148 H14K 109.5 .
O104 C148 H14L 109.5 .
H14J C148 H14L 109.5 .
H14K C148 H14L 109.5 .
C203 N201 C201 109.9(4) .
C203 N201 C202 108.8(4) .
C201 N201 C202 105.4(4) .
C203 N201 Zn1 113.5(3) .
C201 N201 Zn1 109.2(3) .
C202 N201 Zn1 109.7(3) .
C206 N202 C205 110.2(4) .
C206 N202 C207 110.5(4) .
C205 N202 C207 109.9(4) .
C206 N202 C204 109.0(4) .
C205 N202 C204 107.7(4) .
C207 N202 C204 109.5(4) .
N201 C201 C204 112.5(4) .
N201 C201 H20A 109.1 .
C204 C201 H20A 109.1 .
N201 C201 H20B 109.1 .
C204 C201 H20B 109.1 .
H20A C201 H20B 107.8 .
N201 C202 C205 111.2(4) .
N201 C202 H20C 109.4 .
C205 C202 H20C 109.4 .
N201 C202 H20D 109.4 .
C205 C202 H20D 109.4 .
H20C C202 H20D 108.0 .
N201 C203 C206 111.7(5) .
N201 C203 H20E 109.3 .
C206 C203 H20E 109.3 .
N201 C203 H20F 109.3 .
C206 C203 H20F 109.3 .
H20E C203 H20F 107.9 .
N202 C204 C201 107.9(4) .
N202 C204 H20G 110.1 .
C201 C204 H20G 110.1 .
N202 C204 H20H 110.1 .
C201 C204 H20H 110.1 .
H20G C204 H20H 108.4 .
N202 C205 C202 109.0(4) .
N202 C205 H20I 109.9 .
C202 C205 H20I 109.9 .
N202 C205 H20J 109.9 .
C202 C205 H20J 109.9 .
H20I C205 H20J 108.3 .
N202 C206 C203 109.5(4) .
N202 C206 H20K 109.8 .
C203 C206 H20K 109.8 .
N202 C206 H20L 109.8 .
C203 C206 H20L 109.8 .
H20K C206 H20L 108.2 .
N202 C207 H20M 109.5 .
N202 C207 H20N 109.5 .
H20M C207 H20N 109.5 .
N202 C207 H20O 109.5 .
H20M C207 H20O 109.5 .
H20N C207 H20O 109.5 .
C214 C211 H21A 109.7 .
C214 C211 H21B 109.7 .
H21A C211 H21B 108.2 .
C215 C212 H21C 108.9 .
C215 C212 H21D 108.9 .
H21C C212 H21D 107.7 .
C216 C213 H21E 110.0 .
C216 C213 H21F 110.0 .
H21E C213 H21F 108.4 .
C211 C214 H21G 110.0 .
C211 C214 H21H 110.0 .
H21G C214 H21H 108.4 .
C212 C215 H21I 109.8 .
C212 C215 H21J 109.8 .
H21I C215 H21J 108.2 .
C213 C216 H21K 109.4 .
C213 C216 H21L 109.4 .
H21K C216 H21L 108.0 .
C302 C301 C305 100.8(4) .
C302 C301 C306 117.1(4) .
C305 C301 C306 115.8(4) .
C302 C301 C306 117.2(4) 3
C305 C301 C306 117.6(4) 3
C306 C301 C306 89.4(4) 3
C311 C302 C303 119.8(5) .
C311 C302 C301 122.4(5) .
C303 C302 C301 110.4(5) .
C316 C303 C302 121.4(5) .
C316 C303 C304 119.7(5) .
C302 C303 C304 108.1(5) .
C321 C304 C305 121.1(5) .
C321 C304 C303 119.4(5) .
C305 C304 C303 108.4(5) .
C326 C305 C304 119.6(5) .
C326 C305 C301 121.5(5) .
C304 C305 C301 110.5(4) .
C307 C306 C310 101.4(4) .
C307 C306 C301 117.0(4) .
C310 C306 C301 115.4(4) .
C307 C306 C301 117.3(4) 3
C310 C306 C301 116.0(4) 3
C301 C306 C301 90.6(4) 3
C330 C307 C308 119.2(5) .
C330 C307 C306 122.0(5) .
C308 C307 C306 110.1(4) .
C349 C308 C309 119.9(5) .
C349 C308 C307 120.6(5) .
C309 C308 C307 108.8(4) .
C353 C309 C308 120.8(5) .
C353 C309 C310 120.9(5) .
C308 C309 C310 108.6(4) .
C312 C310 C309 119.9(5) .
C312 C310 C306 122.0(5) .
C309 C310 C306 109.5(4) .
C302 C311 C315 120.9(5) .
C302 C311 C312 119.9(4) .
C315 C311 C312 107.1(5) .
C310 C312 C313 119.8(5) .
C310 C312 C311 121.8(5) .
C313 C312 C311 107.1(5) .
C354 C313 C314 121.4(5) .
C354 C313 C312 119.0(5) .
C314 C313 C312 108.2(5) .
C358 C314 C313 119.3(5) .
C358 C314 C315 119.4(5) .
C313 C314 C315 109.5(5) .
C317 C315 C314 120.9(5) .
C317 C315 C311 119.7(5) .
C314 C315 C311 108.1(5) .
C303 C316 C317 118.4(5) .
C303 C316 C320 120.9(5) .
C317 C316 C320 107.9(5) .
C315 C317 C318 119.5(6) .
C315 C317 C316 119.7(5) .
C318 C317 C316 108.5(5) .
C359 C318 C317 119.8(6) .
C359 C318 C319 120.7(5) .
C317 C318 C319 107.2(5) .
C338 C319 C320 119.9(6) .
C338 C319 C318 119.6(6) .
C320 C319 C318 108.3(5) .
C322 C320 C319 120.9(5) .
C322 C320 C316 118.5(5) .
C319 C320 C316 108.2(5) .
C304 C321 C325 119.4(5) .
C304 C321 C322 120.5(5) .
C325 C321 C322 108.4(5) .
C320 C322 C321 121.0(5) .
C320 C322 C323 119.4(5) .
C321 C322 C323 107.8(5) .
C339 C323 C324 119.1(5) .
C339 C323 C322 120.2(5) .
C324 C323 C322 107.9(5) .
C343 C324 C323 121.1(5) .
C343 C324 C325 119.6(5) .
C323 C324 C325 108.1(5) .
C327 C325 C321 119.4(5) .
C327 C325 C324 119.9(5) .
C321 C325 C324 107.9(5) .
C305 C326 C327 120.1(5) .
C305 C326 C330 121.0(5) .
C327 C326 C330 107.4(4) .
C325 C327 C328 119.9(5) .
C325 C327 C326 120.3(5) .
C328 C327 C326 108.5(5) .
C344 C328 C327 120.7(5) .
C344 C328 C329 119.0(5) .
C327 C328 C329 108.9(5) .
C348 C329 C328 121.1(5) .
C348 C329 C330 119.5(5) .
C328 C329 C330 108.2(5) .
C307 C330 C329 120.7(5) .
C307 C330 C326 121.5(4) .
C329 C330 C326 107.0(4) .
C336 C331 C335 120.2(5) .
C336 C331 C332 120.8(5) .
C335 C331 C332 107.0(5) .
C341 C332 C333 120.5(5) .
C341 C332 C331 119.8(5) .
C333 C332 C331 108.0(5) .
C346 C333 C334 119.9(5) .
C346 C333 C332 119.7(5) .
C334 C333 C332 108.9(5) .
C351 C334 C333 120.1(5) .
C351 C334 C335 119.5(5) .
C333 C334 C335 107.5(5) .
C356 C335 C331 119.8(5) .
C356 C335 C334 120.1(5) .
C331 C335 C334 108.6(5) .
C331 C336 C337 121.4(5) .
C331 C336 C340 119.6(5) .
C337 C336 C340 107.0(5) .
C360 C337 C336 118.3(5) .
C360 C337 C338 122.0(5) .
C336 C337 C338 108.0(5) .
C319 C338 C339 120.1(6) .
C319 C338 C337 118.8(6) .
C339 C338 C337 109.5(5) .
C323 C339 C338 119.4(5) .
C323 C339 C340 119.8(5) .
C338 C339 C340 107.2(5) .
C342 C340 C339 120.8(5) .
C342 C340 C336 118.3(5) .
C339 C340 C336 108.3(5) .
C332 C341 C345 119.6(5) .
C332 C341 C342 120.2(5) .
C345 C341 C342 108.3(5) .
C340 C342 C341 121.2(5) .
C340 C342 C343 119.3(5) .
C341 C342 C343 107.1(4) .
C324 C343 C344 119.7(5) .
C324 C343 C342 119.9(5) .
C344 C343 C342 107.9(5) .
C328 C344 C343 120.2(5) .
C328 C344 C345 120.2(5) .
C343 C344 C345 108.3(4) .
C347 C345 C341 120.8(5) .
C347 C345 C344 119.4(5) .
C341 C345 C344 108.4(5) .
C333 C346 C350 120.0(5) .
C333 C346 C347 119.3(5) .
C350 C346 C347 108.2(4) .
C345 C347 C348 120.6(5) .
C345 C347 C346 120.1(5) .
C348 C347 C346 107.9(5) .
C329 C348 C349 120.1(5) .
C329 C348 C347 119.7(5) .
C349 C348 C347 107.9(5) .
C308 C349 C348 119.8(5) .
C308 C349 C350 119.6(5) .
C348 C349 C350 108.5(5) .
C352 C350 C346 119.7(5) .
C352 C350 C349 120.6(5) .
C346 C350 C349 107.6(5) .
C334 C351 C352 120.0(5) .
C334 C351 C355 120.5(5) .
C352 C351 C355 107.5(5) .
C350 C352 C353 120.1(5) .
C350 C352 C351 120.3(5) .
C353 C352 C351 107.5(5) .
C309 C353 C354 118.5(5) .
C309 C353 C352 118.9(5) .
C354 C353 C352 109.8(5) .
C313 C354 C353 121.8(5) .
C313 C354 C355 119.5(5) .
C353 C354 C355 107.0(5) .
C357 C355 C351 120.1(5) .
C357 C355 C354 119.9(5) .
C351 C355 C354 108.2(5) .
C335 C356 C360 120.1(5) .
C335 C356 C357 119.5(5) .
C360 C356 C357 107.9(5) .
C355 C357 C358 121.0(5) .
C355 C357 C356 120.3(5) .
C358 C357 C356 107.9(5) .
C314 C358 C359 119.9(5) .
C314 C358 C357 118.9(5) .
C359 C358 C357 108.6(5) .
C318 C359 C358 120.5(5) .
C318 C359 C360 119.9(6) .
C358 C359 C360 107.7(5) .
C337 C360 C356 120.3(5) .
C337 C360 C359 118.9(6) .
C356 C360 C359 107.9(5) .
C72 C71 C76 120.0 .
C72 C71 H71 120.0 .
C76 C71 H71 120.0 .
C73 C72 C71 120.0 .
C73 C72 H72 120.0 .
C71 C72 H72 120.0 .
C72 C73 C74 120.0 .
C72 C73 H73 120.0 .
C74 C73 H73 120.0 .
C75 C74 C73 120.0 .
C75 C74 H74 120.0 .
C73 C74 H74 120.0 .
C74 C75 C76 120.0 .
C74 C75 H75 120.0 .
C76 C75 H75 120.0 .
C75 C76 C71 120.0 .
C75 C76 C77 120.6(8) .
C71 C76 C77 119.4(8) .
N71 C77 C76 179(4) .
C42 C41 C46 120.0 .
C42 C41 H41 120.0 .
C46 C41 H41 120.0 .
C41 C42 C43 120.0 .
C41 C42 H42 120.0 .
C43 C42 H42 120.0 .
C42 C43 C44 120.0 .
C42 C43 H43 120.0 .
C44 C43 H43 120.0 .
C45 C44 C43 120.0 .
C45 C44 H44 120.0 .
C43 C44 H44 120.0 .
C46 C45 C44 120.0 .
C46 C45 H45 120.0 .
C44 C45 H45 120.0 .
C45 C46 C41 120.0 .
C45 C46 C47 120.6(8) .
C41 C46 C47 119.4(8) .
N41 C47 C46 176(4) .
C02 C01 C06 120.0 .
C02 C01 H01 120.0 .
C06 C01 H01 120.0 .
C01 C02 C03 120.0 .
C01 C02 H02 120.0 .
C03 C02 H02 120.0 .
C02 C03 C04 120.0 .
C02 C03 H03 120.0 .
C04 C03 H03 120.0 .
C05 C04 C03 120.0 .
C05 C04 H04 120.0 .
C03 C04 H04 120.0 .
C06 C05 C04 120.0 .
C06 C05 H05 120.0 .
C04 C05 H05 120.0 .
C05 C06 C01 120.0 .
C05 C06 C07 120.5(8) .
C01 C06 C07 119.3(8) .
N01 C07 C06 175(4) .
C32 C31 C36 120.0 .
C32 C31 Cl9 119.9(5) .
C36 C31 Cl9 120.1(5) .
C31 C32 C33 120.0 .
C31 C32 Cl10 119.3(5) .
C33 C32 Cl10 120.5(5) .
C34 C33 C32 120.0 .
C34 C33 H33 120.0 .
C32 C33 H33 120.0 .
C33 C34 C35 120.0 .
C33 C34 H34 120.0 .
C35 C34 H34 120.0 .
C34 C35 C36 120.0 .
C34 C35 H35 120.0 .
C36 C35 H35 120.0 .
C35 C36 C31 120.0 .
C35 C36 H36 120.0 .
C31 C36 H36 120.0 .
C12 C11 C16 120.0 .
C12 C11 Cl1 119.9(4) .
C16 C11 Cl1 120.1(4) .
C13 C12 C11 120.0 .
C13 C12 Cl2 120.6(5) .
C11 C12 Cl2 119.4(5) .
C14 C13 C12 120.0 .
C14 C13 H13 120.0 .
C12 C13 H13 120.0 .
C15 C14 C13 120.0 .
C15 C14 H14 120.0 .
C13 C14 H14 120.0 .
C14 C15 C16 120.0 .
C14 C15 H15 120.0 .
C16 C15 H15 120.0 .
C15 C16 C11 120.0 .
C15 C16 H16 120.0 .
C11 C16 H16 120.0 .
C22 C21 C26 120.0 .
C22 C21 Cl3 119.8(4) .
C26 C21 Cl3 120.1(4) .
C21 C22 C23 120.0 .
C21 C22 Cl4 119.4(5) .
C23 C22 Cl4 120.6(5) .
C24 C23 C22 120.0 .
C24 C23 H23 120.0 .
C22 C23 H23 120.0 .
C23 C24 C25 120.0 .
C23 C24 H24 120.0 .
C25 C24 H24 120.0 .
C26 C25 C24 120.0 .
C26 C25 H25 120.0 .
C24 C25 H25 120.0 .
C25 C26 C21 120.0 .
C25 C26 H26 120.0 .
C21 C26 H26 120.0 .
C52 C51 C56 120.0 .
C52 C51 Cl5 119.9(4) .
C56 C51 Cl5 120.1(4) .
C53 C52 C51 120.0 .
C53 C52 Cl6 120.6(5) .
C51 C52 Cl6 119.4(5) .
C54 C53 C52 120.0 .
C54 C53 H53 120.0 .
C52 C53 H53 120.0 .
C55 C54 C53 120.0 .
C55 C54 H54 120.0 .
C53 C54 H54 120.0 .
C54 C55 C56 120.0 .
C54 C55 H55 120.0 .
C56 C55 H55 120.0 .
C55 C56 C51 120.0 .
C55 C56 H56 120.0 .
C51 C56 H56 120.0 .
C82 C81 C86 120.0 .
C82 C81 Cl11 119.8(4) .
C86 C81 Cl11 120.1(4) .
C81 C82 C83 120.0 .
C81 C82 Cl12 119.4(5) .
C83 C82 Cl12 120.6(5) .
C82 C83 C84 120.0 .
C82 C83 H83 120.0 .
C84 C83 H83 120.0 .
C83 C84 C85 120.0 .
C83 C84 H84 120.0 .
C85 C84 H84 120.0 .
C86 C85 C84 120.0 .
C86 C85 H85 120.0 .
C84 C85 H85 120.0 .
C85 C86 C81 120.0 .
C85 C86 H86 120.0 .
C81 C86 H86 120.0 .
C62 C61 C66 120.0 .
C62 C61 Cl7 119.9(4) .
C66 C61 Cl7 120.1(4) .
C63 C62 C61 120.0 .
C63 C62 Cl8 120.6(5) .
C61 C62 Cl8 119.4(5) .
C64 C63 C62 120.0 .
C64 C63 H63 120.0 .
C62 C63 H63 120.0 .
C63 C64 C65 120.0 .
C63 C64 H64 120.0 .
C65 C64 H64 120.0 .
C66 C65 C64 120.0 .
C66 C65 H65 120.0 .
C64 C65 H65 120.0 .
C65 C66 C61 120.0 .
C65 C66 H66 120.0 .
C61 C66 H66 120.0 .

loop_
_geom_bond_atom_site_label_1
_geom_bond_atom_site_label_2
_geom_bond_distance
_geom_bond_site_symmetry_2
Zn1 N101 2.044(3) .
Zn1 N103 2.057(3) .
Zn1 N104 2.074(3) .
Zn1 N102 2.084(3) .
Zn1 N201 2.280(4) .
N101 C104 1.371(5) .
N101 C101 1.378(5) .
N102 C106 1.368(5) .
N102 C109 1.371(5) .
N103 C111 1.368(5) .
N103 C114 1.373(5) .
N104 C116 1.370(5) .
N104 C119 1.385(5) .
O101 C124 1.372(6) .
O101 C145 1.435(8) .
O102 C130 1.368(6) .
O102 C146 1.415(6) .
O103 C136 1.372(6) .
O103 C147 1.422(6) .
O104 C142 1.366(5) .
O104 C148 1.415(7) .
C101 C120 1.415(6) .
C101 C102 1.442(6) .
C102 C103 1.339(6) .
C102 H102 0.9500 .
C103 C104 1.436(6) .
C103 H103 0.9500 .
C104 C105 1.409(6) .
C105 C106 1.392(6) .
C105 C127 1.489(6) .
C106 C107 1.434(6) .
C107 C108 1.340(6) .
C107 H107 0.9500 .
C108 C109 1.450(6) .
C108 H108 0.9500 .
C109 C110 1.388(6) .
C110 C111 1.400(6) .
C110 C133 1.504(6) .
C111 C112 1.449(6) .
C112 C113 1.340(7) .
C112 H112 0.9500 .
C113 C114 1.440(6) .
C113 H113 0.9500 .
C114 C115 1.405(6) .
C115 C116 1.396(6) .
C115 C139 1.496(6) .
C116 C117 1.436(6) .
C117 C118 1.348(6) .
C117 H117 0.9500 .
C118 C119 1.440(6) .
C118 H118 0.9500 .
C119 C120 1.387(6) .
C120 C121 1.487(6) .
C121 C126 1.374(6) .
C121 C122 1.412(6) .
C122 C123 1.373(7) .
C122 H122 0.9500 .
C123 C124 1.397(7) .
C123 H123 0.9500 .
C124 C125 1.364(7) .
C125 C126 1.390(7) .
C125 H125 0.9500 .
C126 H126 0.9500 .
C127 C132 1.377(6) .
C127 C128 1.396(6) .
C128 C129 1.373(6) .
C128 H128 0.9500 .
C129 C130 1.383(7) .
C129 H129 0.9500 .
C130 C131 1.374(7) .
C131 C132 1.376(6) .
C131 H131 0.9500 .
C132 H132 0.9500 .
C133 C134 1.390(6) .
C133 C138 1.393(6) .
C134 C135 1.387(6) .
C134 H134 0.9500 .
C135 C136 1.381(7) .
C135 H135 0.9500 .
C136 C137 1.386(7) .
C137 C138 1.379(7) .
C137 H137 0.9500 .
C138 H138 0.9500 .
C139 C140 1.373(6) .
C139 C144 1.380(6) .
C140 C141 1.392(7) .
C140 H140 0.9500 .
C141 C142 1.365(7) .
C141 H141 0.9500 .
C142 C143 1.373(7) .
C143 C144 1.368(7) .
C143 H143 0.9500 .
C144 H144 0.9500 .
C145 H14A 0.9800 .
C145 H14B 0.9800 .
C145 H14C 0.9800 .
C146 H14D 0.9800 .
C146 H14E 0.9800 .
C146 H14F 0.9800 .
C147 H14G 0.9800 .
C147 H14H 0.9800 .
C147 H14I 0.9800 .
C148 H14J 0.9800 .
C148 H14K 0.9800 .
C148 H14L 0.9800 .
N201 C203 1.444(6) .
N201 C201 1.472(6) .
N201 C202 1.499(6) .
N202 C206 1.447(7) .
N202 C205 1.504(7) .
N202 C207 1.512(7) .
N202 C204 1.528(7) .
C201 C204 1.529(8) .
C201 H20A 0.9900 .
C201 H20B 0.9900 .
C202 C205 1.527(8) .
C202 H20C 0.9900 .
C202 H20D 0.9900 .
C203 C206 1.541(8) .
C203 H20E 0.9900 .
C203 H20F 0.9900 .
C204 H20G 0.9900 .
C204 H20H 0.9900 .
C205 H20I 0.9900 .
C205 H20J 0.9900 .
C206 H20K 0.9900 .
C206 H20L 0.9900 .
C207 H20M 0.9800 .
C207 H20N 0.9800 .
C207 H20O 0.9800 .
C211 C214 1.542(18) .
C211 H21A 0.9900 .
C211 H21B 0.9900 .
C212 C215 1.508(18) .
C212 H21C 0.9900 .
C212 H21D 0.9900 .
C213 C216 1.556(18) .
C213 H21E 0.9900 .
C213 H21F 0.9900 .
C214 H21G 0.9900 .
C214 H21H 0.9900 .
C215 H21I 0.9900 .
C215 H21J 0.9900 .
C216 H21K 0.9900 .
C216 H21L 0.9900 .
C301 C302 1.523(7) .
C301 C305 1.535(7) .
C301 C306 1.537(7) .
C301 C306 1.608(6) 3
C302 C311 1.359(7) .
C302 C303 1.439(8) .
C303 C316 1.393(7) .
C303 C304 1.458(8) .
C304 C321 1.395(7) .
C304 C305 1.424(7) .
C305 C326 1.375(7) .
C306 C307 1.502(7) .
C306 C310 1.527(7) .
C306 C301 1.608(6) 3
C307 C330 1.369(7) .
C307 C308 1.430(7) .
C308 C349 1.385(7) .
C308 C309 1.429(7) .
C309 C353 1.401(7) .
C309 C310 1.429(7) .
C310 C312 1.368(7) .
C311 C315 1.450(7) .
C311 C312 1.489(8) .
C312 C313 1.460(7) .
C313 C354 1.380(8) .
C313 C314 1.426(8) .
C314 C358 1.422(7) .
C314 C315 1.444(8) .
C315 C317 1.397(8) .
C316 C317 1.464(8) .
C316 C320 1.467(8) .
C317 C318 1.460(8) .
C318 C359 1.404(9) .
C318 C319 1.484(9) .
C319 C338 1.405(8) .
C319 C320 1.449(8) .
C320 C322 1.388(8) .
C321 C325 1.433(8) .
C321 C322 1.445(8) .
C322 C323 1.461(8) .
C323 C339 1.417(8) .
C323 C324 1.431(8) .
C324 C343 1.397(7) .
C324 C325 1.463(7) .
C325 C327 1.392(8) .
C326 C327 1.442(7) .
C326 C330 1.465(7) .
C327 C328 1.422(7) .
C328 C344 1.401(7) .
C328 C329 1.431(8) .
C329 C348 1.375(7) .
C329 C330 1.449(7) .
C331 C336 1.364(7) .
C331 C335 1.449(7) .
C331 C332 1.457(7) .
C332 C341 1.372(7) .
C332 C333 1.444(7) .
C333 C346 1.395(7) .
C333 C334 1.430(7) .
C334 C351 1.378(7) .
C334 C335 1.453(8) .
C335 C356 1.386(7) .
C336 C337 1.448(7) .
C336 C340 1.500(8) .
C337 C360 1.409(8) .
C337 C338 1.469(8) .
C338 C339 1.448(8) .
C339 C340 1.460(8) .
C340 C342 1.373(7) .
C341 C345 1.433(7) .
C341 C342 1.452(7) .
C342 C343 1.471(7) .
C343 C344 1.432(7) .
C344 C345 1.449(7) .
C345 C347 1.377(7) .
C346 C350 1.433(7) .
C346 C347 1.440(7) .
C347 C348 1.439(7) .
C348 C349 1.428(7) .
C349 C350 1.440(7) .
C350 C352 1.381(7) .
C351 C352 1.440(8) .
C351 C355 1.445(8) .
C352 C353 1.439(7) .
C353 C354 1.413(8) .
C354 C355 1.457(7) .
C355 C357 1.367(8) .
C356 C360 1.443(8) .
C356 C357 1.454(7) .
C357 C358 1.448(8) .
C358 C359 1.436(8) .
C359 C360 1.466(8) .
C71 C72 1.3900 .
C71 C76 1.3900 .
C71 H71 0.9500 .
C72 C73 1.3900 .
C72 H72 0.9500 .
C73 C74 1.3900 .
C73 H73 0.9500 .
C74 C75 1.3900 .
C74 H74 0.9500 .
C75 C76 1.3900 .
C75 H75 0.9500 .
C76 C77 1.437(12) .
C77 N71 1.140(17) .
C41 C42 1.3900 .
C41 C46 1.3900 .
C41 H41 0.9500 .
C42 C43 1.3900 .
C42 H42 0.9500 .
C43 C44 1.3900 .
C43 H43 0.9500 .
C44 C45 1.3900 .
C44 H44 0.9500 .
C45 C46 1.3900 .
C45 H45 0.9500 .
C46 C47 1.437(12) .
C47 N41 1.140(18) .
C01 C02 1.3900 .
C01 C06 1.3900 .
C01 H01 0.9500 .
C02 C03 1.3900 .
C02 H02 0.9500 .
C03 C04 1.3900 .
C03 H03 0.9500 .
C04 C05 1.3900 .
C04 H04 0.9500 .
C05 C06 1.3900 .
C05 H05 0.9500 .
C06 C07 1.438(12) .
C07 N01 1.140(18) .
Cl9 C31 1.742(6) .
Cl10 C32 1.735(6) .
C31 C32 1.3900 .
C31 C36 1.3900 .
C32 C33 1.3900 .
C33 C34 1.3900 .
C33 H33 0.9500 .
C34 C35 1.3900 .
C34 H34 0.9500 .
C35 C36 1.3900 .
C35 H35 0.9500 .
C36 H36 0.9500 .
Cl1 C11 1.742(6) .
Cl2 C12 1.734(6) .
C11 C12 1.3900 .
C11 C16 1.3900 .
C12 C13 1.3900 .
C13 C14 1.3900 .
C13 H13 0.9500 .
C14 C15 1.3900 .
C14 H14 0.9500 .
C15 C16 1.3900 .
C15 H15 0.9500 .
C16 H16 0.9500 .
Cl3 C21 1.743(6) .
Cl4 C22 1.734(6) .
C21 C22 1.3900 .
C21 C26 1.3900 .
C22 C23 1.3900 .
C23 C24 1.3900 .
C23 H23 0.9500 .
C24 C25 1.3900 .
C24 H24 0.9500 .
C25 C26 1.3900 .
C25 H25 0.9500 .
C26 H26 0.9500 .
Cl5 C51 1.742(6) .
Cl6 C52 1.734(6) .
C51 C52 1.3900 .
C51 C56 1.3900 .
C52 C53 1.3900 .
C53 C54 1.3900 .
C53 H53 0.9500 .
C54 C55 1.3900 .
C54 H54 0.9500 .
C55 C56 1.3900 .
C55 H55 0.9500 .
C56 H56 0.9500 .
Cl11 C81 1.742(6) .
Cl12 C82 1.734(6) .
C81 C82 1.3900 .
C81 C86 1.3900 .
C82 C83 1.3900 .
C83 C84 1.3900 .
C83 H83 0.9500 .
C84 C85 1.3900 .
C84 H84 0.9500 .
C85 C86 1.3900 .
C85 H85 0.9500 .
C86 H86 0.9500 .
Cl7 C61 1.742(6) .
Cl8 C62 1.734(6) .
C61 C62 1.3900 .
C61 C66 1.3900 .
C62 C63 1.3900 .
C63 C64 1.3900 .
C63 H63 0.9500 .
C64 C65 1.3900 .
C64 H64 0.9500 .
C65 C66 1.3900 .
C65 H65 0.9500 .
C66 H66 0.9500 .
